data_7062367
loop_
_publ_author_name
'Qian, Wang'
'Liu, Xiao-Lin'
'Tan, Bing-Chang'
'Song, Ying'
'Jiang, Long-Long'
'Wu, Xin-Tao'
'Sheng, Tian-Lu'

_publ_section_title
;
 MMCT energy change in cyanidometal-bridged trinuclear complexes by
 changing the ligand electron donating ability
;
_journal_issue 15
_journal_name_full 'New Journal of Chemistry'
_journal_page_first 7134
_journal_page_last 7142
_journal_paper_doi 10.1039/D2NJ06104J
_journal_volume 47
_journal_year 2023
_chemical_formula_moiety 'C102 H114 Fe2 N6 P4 Ru, 2(F6 P)'
_chemical_formula_sum 'C102 H114 F12 Fe2 N6 P6 Ru'
_chemical_formula_weight 2050.57
_space_group_crystal_system monoclinic
_space_group_IT_number 4
_space_group_name_Hall 'P 2yb'
_space_group_name_H-M_alt 'P 1 21 1'
_atom_sites_solution_hydrogens geom
_audit_creation_date 2022-10-10
_audit_creation_method
;
Olex2 1.3
(compiled 2020.11.12 svn.r5f609507 for OlexSys, GUI svn.r6408)
;
_audit_update_record
;
2022-12-14 deposited with the CCDC.	2023-03-14 downloaded from the CCDC.
;
_cell_angle_alpha 90
_cell_angle_beta 105.5060(10)
_cell_angle_gamma 90
_cell_formula_units_Z 2
_cell_length_a 15.27300(10)
_cell_length_b 17.47840(10)
_cell_length_c 19.05300(10)
_cell_measurement_reflns_used 74982
_cell_measurement_temperature 100.00(10)
_cell_measurement_theta_max 60.0440
_cell_measurement_theta_min 2.0990
_cell_volume 4901.03(6)
_computing_cell_refinement 'CrysAlisPro 1.171.41.98a (Rigaku OD, 2021)'
_computing_data_collection 'CrysAlisPro 1.171.41.98a (Rigaku OD, 2021)'
_computing_data_reduction 'CrysAlisPro 1.171.41.98a (Rigaku OD, 2021)'
_computing_molecular_graphics 'Olex2 1.3 (Dolomanov et al., 2009)'
_computing_publication_material 'Olex2 1.3 (Dolomanov et al., 2009)'
_computing_structure_refinement 'SHELXL 2018/3 (Sheldrick, 2015)'
_computing_structure_solution 'SHELXT 2018/2 (Sheldrick, 2018)'
_diffrn_ambient_environment N~2~
_diffrn_ambient_temperature 100.00(10)
_diffrn_detector 'Hybrid Pixel Array Detector'
_diffrn_detector_area_resol_mean 10.0000
_diffrn_detector_type HyPix
_diffrn_measured_fraction_theta_full 1.000
_diffrn_measured_fraction_theta_max 0.994
_diffrn_measurement_details
;
List of Runs (angles in degrees, time in seconds):

  # Type    Start    End  Width  t~exp~   \w     \q     \k     \f   Frames
#--------------------------------------------------------------------------
  1  \w     47.00  91.00   0.50    0.09    --   76.11  78.00  83.00   88
  2  \w     47.00  74.00   0.50    0.09    --   76.11  77.00  60.00   54
  3  \w     47.00 107.00   0.50    0.09    --   76.11  77.00 120.00  120
  4  \w     97.00 150.00   0.50    0.09    --   76.11  77.00  60.00  106
  5  \w     47.00 149.00   0.50    0.09    --   76.11  77.00 150.00  204
  6  \w     47.00  79.00   0.50    0.09    --   76.11  77.00   0.00   64
  7  \w     89.00 115.00   0.50    0.09    --   76.11  77.00   0.00   52
  8  \w     47.00  72.00   0.50    0.09    --   76.11  77.00 -30.00   50
  9  \w     47.00  79.00   0.50    0.09    --   76.11  77.00  30.00   64
 10  \w     47.00  73.00   0.50    0.09    --   76.11  77.00 -90.00   52
 11  \w     47.00  73.00   0.50    0.09    --   76.11  77.00-120.00   52
 12  \w     47.00  72.00   0.50    0.09    --   76.11  77.00-180.00   50
 13  \w     47.00  72.00   0.50    0.09    --   76.11  77.00-150.00   50
 14  \w    109.00 150.00   0.50    0.09    --   76.11  77.00-180.00   82
 15  \w    121.00 146.00   0.50    0.09    --   76.11  77.00-150.00   50
 16  \w     53.00 149.00   0.50    0.09    --   76.11  57.00-150.00  192
 17  \w     53.00 120.00   0.50    0.09    --   76.11  57.00-120.00  134
 18  \w     53.00  96.00   0.50    0.09    --   76.11  57.00 -30.00   86
 19  \w     53.00 149.00   0.50    0.09    --   76.11  57.00   0.00  192
 20  \w     47.00  81.00   0.50    0.09    --   76.11  77.00  90.00   68
 21  \w    -30.00  73.00   0.50    0.05    --   -0.94  78.00  83.00  206
 22  \w     42.00  73.00   0.50    0.05    --   -0.94  57.00 120.00   62
 23  \w    -23.00  33.00   0.50    0.05    --   -0.94  57.00 120.00  112
 24  \w     81.00 150.00   0.50    0.09    --   76.11 125.00  60.00  138
 25  \w     31.00  79.00   0.50    0.09    --   76.11 -78.00 -41.00   96
 26  \w      2.00  96.00   0.50    0.09    --   76.11 -57.00 -30.00  188
 27  \w      5.00  39.00   0.50    0.09    --   76.11 -77.00 -90.00   68
 28  \w     58.00  93.00   0.50    0.09    --   76.11 -77.00 -90.00   70
 29  \w      3.00 100.00   0.50    0.09    --   76.11 -77.00-180.00  194
 30  \w      2.00 106.00   0.50    0.09    --   76.11 -99.00-180.00  208
 31  \w     41.00  93.00   0.50    0.09    --   76.11-125.00 -30.00  104
 32  \w     71.00 112.00   0.50    0.09    --   76.11-125.00  90.00   82
 33  \w     50.00 106.00   0.50    0.09    --   76.11-125.00 150.00  112
 34  \w     24.00  50.00   0.50    0.09    --   76.11-125.00  90.00   52
 35  \w      0.00  39.00   0.50    0.05    --   -0.94 -99.00 150.00   78
 36  \w      3.00  39.00   0.50    0.05    --   -0.94 -99.00  90.00   72
 37  \w      1.00  39.00   0.50    0.05    --   -0.94 -99.00   0.00   76
 38  \w      4.00  39.00   0.50    0.05    --   -0.94 -99.00 -30.00   70
 39  \w     -3.00  39.00   0.50    0.05    --   -0.94 -99.00 -90.00   84
 40  \w    -46.00   3.00   0.50    0.05    --   -0.94 -78.00 -41.00   98
 41  \w    -73.00  19.00   0.50    0.05    --   -0.94 -38.00 -30.00  184
 42  \w    -72.00  20.00   0.50    0.05    --   -0.94 -38.00-150.00  184
 43  \w    -73.00 -48.00   0.50    0.09    --  -77.99 -78.00 -41.00   50
 44  \w    -73.00 -48.00   0.50    0.09    --  -77.99 -78.00 -74.61   50
 45  \w    -74.00 -49.00   0.50    0.09    --  -77.99 -77.00 -30.00   50
 46  \w   -142.00-117.00   0.50    0.09    --  -77.99 -78.00 -74.61   50
 47  \w   -132.00-106.00   0.50    0.09    --  -77.99 -78.00 -41.00   52
 48  \w    -74.00 -49.00   0.50    0.09    --  -77.99 -77.00   0.00   50
 49  \w    -74.00 -49.00   0.50    0.09    --  -77.99 -77.00-120.00   50
 50  \w   -151.00 -92.00   0.50    0.09    --  -77.99 -77.00 -30.00  118
 51  \w   -152.00 -81.00   0.50    0.09    --  -77.99 -77.00 -60.00  142
 52  \w    -74.00 -49.00   0.50    0.09    --  -77.99 -77.00 -60.00   50
 53  \w    -77.00 -49.00   0.50    0.09    --  -77.99 -77.00 -90.00   56
 54  \w   -152.00-103.00   0.50    0.09    --  -77.99 -75.00-169.19   98
 55  \w    -75.00 -50.00   0.50    0.09    --  -77.99 -75.00-169.19   50
 56  \w   -151.00 -50.00   0.50    0.09    --  -77.99 -77.00  60.00  202
 57  \w    -74.00 -49.00   0.50    0.09    --  -77.99 -77.00 150.00   50
 58  \w   -133.00 -95.00   0.50    0.09    --  -77.99 -77.00 150.00   76
 59  \w    -75.00 -50.00   0.50    0.09    --  -77.99 -75.00  36.97   50
 60  \w    -83.00 -51.00   0.50    0.09    --  -77.99 -72.00 -23.27   64
 61  \w   -153.00 -56.00   0.50    0.09    --  -77.99 -48.00  62.95  194
 62  \w   -151.00-125.00   0.50    0.09    --  -77.99 -44.00  90.36   52
 63  \w    -83.00 -55.00   0.50    0.09    --  -77.99 -44.00  90.36   56
 64  \w   -140.00-101.00   0.50    0.09    --  -77.99 -72.00 -23.27   78
 65  \w   -150.00-112.00   0.50    0.09    --  -77.99 -73.00-151.55   76
 66  \w    -76.00 -51.00   0.50    0.09    --  -77.99 -73.00-151.55   50
 67  \w    -32.00  -4.00   0.50    0.09    --  -77.99  77.00-150.00   56
 68  \w   -107.00 -57.00   0.50    0.09    --  -77.99  77.00-150.00  100
 69  \w    -94.00  -5.00   0.50    0.09    --  -77.99  78.00  83.00  178
;
_diffrn_measurement_device 'four-circle diffractometer'
_diffrn_measurement_device_type 'Synergy Custom(Liquid MetalJet D2+)'
_diffrn_measurement_method '\w scans'
_diffrn_orient_matrix_type 'CrysAlisPro convention (1999,Acta A55,543-557)'
_diffrn_orient_matrix_UB_11 -0.0346781000
_diffrn_orient_matrix_UB_12 -0.0024235000
_diffrn_orient_matrix_UB_13 0.0575110000
_diffrn_orient_matrix_UB_21 0.0376713000
_diffrn_orient_matrix_UB_22 0.0680190000
_diffrn_orient_matrix_UB_23 0.0222032000
_diffrn_orient_matrix_UB_31 -0.0752332000
_diffrn_orient_matrix_UB_32 0.0351608000
_diffrn_orient_matrix_UB_33 -0.0390137000
_diffrn_radiation_monochromator mirror
_diffrn_radiation_probe x-ray
_diffrn_radiation_type 'Ga K\a'
_diffrn_radiation_wavelength 1.3405
_diffrn_reflns_av_R_equivalents 0.0470
_diffrn_reflns_av_unetI/netI 0.0268
_diffrn_reflns_Laue_measured_fraction_full 1.000
_diffrn_reflns_Laue_measured_fraction_max 0.994
_diffrn_reflns_limit_h_max 19
_diffrn_reflns_limit_h_min -19
_diffrn_reflns_limit_k_max 22
_diffrn_reflns_limit_k_min -22
_diffrn_reflns_limit_l_max 24
_diffrn_reflns_limit_l_min -24
_diffrn_reflns_number 148502
_diffrn_reflns_point_group_measured_fraction_full 1.000
_diffrn_reflns_point_group_measured_fraction_max 0.988
_diffrn_reflns_theta_full 53.543
_diffrn_reflns_theta_max 60.250
_diffrn_reflns_theta_min 2.092
_diffrn_source 'micro-focus metaljet'
_exptl_absorpt_coefficient_mu 3.456
_exptl_absorpt_correction_T_max 1.00000
_exptl_absorpt_correction_T_min 0.37385
_exptl_absorpt_correction_type multi-scan
_exptl_absorpt_process_details
;
CrysAlisPro 1.171.41.98a (Rigaku Oxford Diffraction, 2021)
Empirical absorption correction using spherical harmonics,
implemented in SCALE3 ABSPACK scaling algorithm.
;
_exptl_crystal_colour 'clear dark red'
_exptl_crystal_colour_lustre clear
_exptl_crystal_colour_modifier dark
_exptl_crystal_colour_primary red
_exptl_crystal_density_diffrn 1.390
_exptl_crystal_description block
_exptl_crystal_F_000 2124
_exptl_crystal_size_max 0.25
_exptl_crystal_size_mid 0.14
_exptl_crystal_size_min 0.12
_refine_diff_density_max 1.446
_refine_diff_density_min -0.527
_refine_diff_density_rms 0.077
_refine_ls_abs_structure_details
;
 Flack x determined using 8895 quotients [(I+)-(I-)]/[(I+)+(I-)]
 (Parsons, Flack and Wagner, Acta Cryst. B69 (2013) 249-259).
;
_refine_ls_abs_structure_Flack 0.1713(17)
_refine_ls_extinction_method none
_refine_ls_goodness_of_fit_ref 1.028
_refine_ls_hydrogen_treatment constr
_refine_ls_matrix_type full
_refine_ls_number_parameters 1204
_refine_ls_number_reflns 22053
_refine_ls_number_restraints 8
_refine_ls_restrained_S_all 1.029
_refine_ls_R_factor_all 0.0521
_refine_ls_R_factor_gt 0.0484
_refine_ls_shift/su_max 0.010
_refine_ls_shift/su_mean 0.000
_refine_ls_structure_factor_coef Fsqd
_refine_ls_weighting_details 'w=1/[\s^2^(Fo^2^)+(0.0750P)^2^+3.8487P] where P=(Fo^2^+2Fc^2^)/3'
_refine_ls_weighting_scheme calc
_refine_ls_wR_factor_gt 0.1242
_refine_ls_wR_factor_ref 0.1268
_reflns_Friedel_coverage 0.926
_reflns_Friedel_fraction_full 1.000
_reflns_Friedel_fraction_max 0.982
_reflns_number_gt 20531
_reflns_number_total 22053
_reflns_threshold_expression 'I > 2\s(I)'
_cod_data_source_file d2nj06104j2.cif
_cod_data_source_block a_sq
_cod_depositor_comments 'Adding full bibliography for 7062365--7062373.cif.'
_cod_original_cell_volume 4901.03(5)
_cod_database_code 7062367
_shelx_shelxl_version_number 2018/3
_chemical_oxdiff_formula 'C H O  N P F Cl Ru Fe'
_chemical_oxdiff_usercomment 'C H O  N P F Cl Ru Fe'
_shelx_space_group_comment
;
The symmetry employed for this shelxl refinement is uniquely defined
by the following loop, which should always be used as a source of
symmetry information in preference to the above space-group names.
They are only intended as comments.
;
_shelx_estimated_absorpt_t_max 0.682
_shelx_estimated_absorpt_t_min 0.479
_reflns_odcompleteness_completeness 99.98
_reflns_odcompleteness_iscentric 1
_reflns_odcompleteness_theta 56.82
_olex2_refinement_description
;
1. Fixed Uiso
 At 1.2 times of:
  All C(H) groups, All C(H,H) groups
 At 1.5 times of:
  All C(H,H,H) groups
2. Restrained distances
 F5-F10
 2.1 with sigma of 0.01
3. Rigid bond restraints
 Ru1
 with sigma for 1-2 distances of 0.01 and sigma for 1-3 distances of 0.01
4. Uiso/Uaniso restraints and constraints
Uanis(Ru1) \\sim Ueq: with sigma of 0.01 and sigma for terminal atoms of 0.02
5. Others
 Sof(F2)=Sof(F5)=Sof(F10)=1-FVAR(1)
 Sof(F032)=Sof(F036)=Sof(F03N)=FVAR(1)
6.a Ternary CH refined with riding coordinates:
 C01L(H01N), C01T(H01U), C03B(H03G), C03M(H03Z)
6.b Secondary CH2 refined with riding coordinates:
 C028(H02G,H02H), C02A(H02I,H02J), C02P(H02Z,H), C030(H03A,H03B)
6.c Aromatic/amide H refined with riding coordinates:
 C00I(H00I), C00M(H00M), C00R(H00R), C00W(H00W), C00X(H00X), C00Z(H00Z),
 C011(H011), C013(H013), C015(H015), C016(H016), C017(H017), C01A(H01G),
 C01B(H01H), C01C(H01I), C01D(H01J), C01E(H01K), C01H(H01L), C01K(H01M),
 C01M(H01O), C01N(H01P), C01O(H01Q), C01P(H01R), C01Q(H01S), C01S(H01T),
 C01U(H01V), C01V(H01W), C01W(H01X), C01Z(H01Z), C021(H021), C022(H022),
 C026(H026), C029(H029), C02B(H02K), C02C(H02L), C02E(H02P), C02F(H02Q),
 C02G(H02R), C02H(H02S), C02I(H02T), C02K(H02U), C02L(H02V), C02M(H02W),
 C02N(H02X), C02O(H02Y), C02Q(H02), C02R(H1), C02S(H2), C02T(H3), C02V(H5),
 C02X(H7), C02Y(H8), C02Z(H9), C033(H033), C037(H037), C038(H038), C039(H039),
 C03A(H03F), C03F(H03N), C03I(H03U), C03K(H03Y)
6.d Idealised Me refined as rotating group:
 C012(H01A,H01B,H01C), C019(H01D,H01E,H01F), C023(H02A,H02B,H02C), C024(H02D,
 H02E,H02F), C02D(H02M,H02N,H02O), C02U(H4,HA,HB), C02W(H6,HC,HD), C034(H03C,
 H03D,H03E), C03D(H03H,H03I,H03J), C03E(H03K,H03L,H03M), C03G(H03O,H03P,H03Q),
 C03H(H03R,H03S,H03T), C03J(H03V,H03W,H03X), C3(H3A,H3B,H3C)
;
_platon_squeeze_void_probe_radius 1.20
_olex2_submission_special_instructions 'No special instructions were received'
_oxdiff_exptl_absorpt_empirical_details
;
Empirical correction (ABSPACK) includes:
- Absorption correction using spherical harmonics
- Frame scaling
;
_oxdiff_exptl_absorpt_empirical_full_max 1.760
_oxdiff_exptl_absorpt_empirical_full_min 0.610

loop_
_space_group_symop_operation_xyz
'x, y, z'
'-x, y+1/2, -z'

loop_
_atom_site_label
_atom_site_type_symbol
_atom_site_fract_x
_atom_site_fract_y
_atom_site_fract_z
_atom_site_U_iso_or_equiv
_atom_site_adp_type
_atom_site_occupancy
_atom_site_site_symmetry_order
_atom_site_calc_flag
_atom_site_refinement_flags_posn
_atom_site_refinement_flags_adp
_atom_site_refinement_flags_occupancy
_atom_site_disorder_assembly
_atom_site_disorder_group
Ru1 Ru 0.22436(2) 0.50307(2) 0.73623(2) 0.03434(9) Uani 1 1 d . U . . .
Fe1 Fe 0.09069(5) 0.40157(4) 0.94070(4) 0.03369(17) Uani 1 1 d . . . . .
Fe2 Fe 0.37220(6) 0.60573(5) 0.53996(5) 0.0455(2) Uani 1 1 d . . . . .
P1 P 0.01778(8) 0.50943(8) 0.94641(7) 0.0348(2) Uani 1 1 d . . . . .
P2 P 0.20207(9) 0.45450(7) 1.02491(8) 0.0344(3) Uani 1 1 d . . . . .
P3 P 0.26081(10) 0.56962(8) 0.44788(9) 0.0414(3) Uani 1 1 d . . . . .
P007 P 0.23135(11) 0.19137(9) 0.46122(8) 0.0444(3) Uani 1 1 d . . . . .
P4 P 0.42391(9) 0.48782(8) 0.53415(8) 0.0409(3) Uani 1 1 d . . . . .
P09 P 0.31757(18) 0.77415(14) 1.04356(13) 0.0753(6) Uani 1 1 d . . . . .
F00B F 0.2820(3) 0.1234(2) 0.4318(2) 0.0600(9) Uani 1 1 d . . . . .
F00C F 0.3263(3) 0.2258(3) 0.5057(3) 0.0758(13) Uani 1 1 d . . . . .
F00D F 0.1821(3) 0.2594(2) 0.4924(2) 0.0576(9) Uani 1 1 d . . . . .
F00F F 0.2304(4) 0.1414(2) 0.5312(2) 0.0735(12) Uani 1 1 d . . . . .
N2 N 0.3114(3) 0.5661(3) 0.6106(3) 0.0461(11) Uani 1 1 d . . . . .
F00H F 0.2328(5) 0.2413(3) 0.3936(3) 0.1003(19) Uani 1 1 d . . . . .
C00I C -0.0198(4) 0.3864(4) 0.6129(4) 0.0493(14) Uani 1 1 d . . . . .
H00I H -0.047469 0.338687 0.617726 0.059 Uiso 1 1 calc R U . . .
N6 N 0.2747(3) 0.3924(3) 0.7297(3) 0.0381(9) Uani 1 1 d . . . . .
N1 N 0.1398(3) 0.4445(2) 0.8643(3) 0.0351(9) Uani 1 1 d . . . . .
C00L C 0.1061(4) 0.2893(3) 0.9031(4) 0.0433(12) Uani 1 1 d . . . . .
C00M C 0.1241(4) 0.2904(3) 0.9804(4) 0.0479(14) Uani 1 1 d . . . . .
H00M H 0.180140 0.276642 1.013752 0.057 Uiso 1 1 calc R U . . .
C1 C 0.1708(3) 0.4659(3) 0.8187(3) 0.0359(10) Uani 1 1 d . . . . .
F00O F 0.1369(3) 0.1563(4) 0.4205(3) 0.0914(17) Uani 1 1 d . . . . .
C00P C 0.2178(4) 0.4217(3) 1.1187(3) 0.0415(12) Uani 1 1 d . . . . .
N5 N 0.1041(3) 0.4734(3) 0.6589(3) 0.0407(10) Uani 1 1 d . . . . .
C00R C -0.0220(4) 0.3294(3) 0.9335(3) 0.0400(11) Uani 1 1 d . . . . .
H00R H -0.081910 0.347051 0.929587 0.048 Uiso 1 1 calc R U . . .
C2 C 0.2789(4) 0.5422(3) 0.6549(3) 0.0412(12) Uani 1 1 d . . . . .
C00T C 0.0444(4) 0.3155(3) 1.0000(3) 0.0436(12) Uani 1 1 d . . . . .
C00U C 0.3354(3) 0.2397(3) 0.7265(3) 0.0387(11) Uani 1 1 d . . . . .
C00V C 0.4804(4) 0.4605(3) 0.4639(3) 0.0429(12) Uani 1 1 d . . . . .
C00W C 0.3610(4) 0.2847(3) 0.7894(3) 0.0410(11) Uani 1 1 d . . . . .
H00W H 0.400271 0.264091 0.832533 0.049 Uiso 1 1 calc R U . . .
C00X C 0.4602(4) 0.3936(4) 0.4247(3) 0.0479(13) Uani 1 1 d . . . . .
H00X H 0.419867 0.357682 0.436785 0.057 Uiso 1 1 calc R U . . .
N4 N 0.1686(3) 0.6111(3) 0.7420(3) 0.0443(11) Uani 1 1 d . . . . .
C00Z C 0.3868(4) 0.4930(4) 1.0675(3) 0.0471(13) Uani 1 1 d . . . . .
H00Z H 0.370035 0.528070 1.099736 0.057 Uiso 1 1 calc R U . . .
C010 C 0.1438(4) 0.6029(4) 0.4390(4) 0.0503(14) Uani 1 1 d . . . . .
C011 C 0.3454(4) 0.3973(3) 0.9742(3) 0.0426(12) Uani 1 1 d . . . . .
H011 H 0.300832 0.366253 0.942472 0.051 Uiso 1 1 calc R U . . .
C012 C 0.4600(5) 0.6960(4) 0.4186(4) 0.0590(17) Uani 1 1 d . . . . .
H01A H 0.485294 0.647651 0.406749 0.088 Uiso 1 1 calc R U . . .
H01B H 0.504046 0.737198 0.420620 0.088 Uiso 1 1 calc R U . . .
H01C H 0.403840 0.707636 0.381024 0.088 Uiso 1 1 calc R U . . .
C013 C 0.3232(4) 0.5486(4) 0.3231(3) 0.0447(12) Uani 1 1 d . . . . .
H013 H 0.350917 0.503298 0.346424 0.054 Uiso 1 1 calc R U . . .
C4 C -0.0662(4) 0.5483(3) 0.8669(3) 0.0399(11) Uani 1 1 d . . . . .
C015 C 0.2808(4) 0.3637(3) 1.1470(3) 0.0480(13) Uani 1 1 d . . . . .
H015 H 0.319267 0.345093 1.119036 0.058 Uiso 1 1 calc R U . . .
C016 C 0.1643(4) 0.4490(4) 1.1628(3) 0.0479(13) Uani 1 1 d . . . . .
H016 H 0.121590 0.488724 1.145437 0.058 Uiso 1 1 calc R U . . .
C017 C 0.2876(5) 0.3335(4) 1.2147(4) 0.0559(16) Uani 1 1 d . . . . .
H017 H 0.329518 0.293325 1.232436 0.067 Uiso 1 1 calc R U . . .
F018 F 0.3479(5) 0.6872(3) 1.0650(5) 0.122(3) Uani 1 1 d . . . . .
C019 C 0.1677(4) 0.2643(4) 0.8588(4) 0.0572(17) Uani 1 1 d . . . . .
H01D H 0.178511 0.307220 0.829083 0.086 Uiso 1 1 calc R U . . .
H01E H 0.139531 0.222012 0.826929 0.086 Uiso 1 1 calc R U . . .
H01F H 0.225628 0.247239 0.891168 0.086 Uiso 1 1 calc R U . . .
C01A C 0.3297(4) 0.3585(3) 0.7893(3) 0.0410(12) Uani 1 1 d . . . . .
H01G H 0.347519 0.387160 0.833243 0.049 Uiso 1 1 calc R U . . .
C01B C -0.1164(4) 0.6133(4) 0.8732(4) 0.0506(14) Uani 1 1 d . . . . .
H01H H -0.108767 0.636726 0.919498 0.061 Uiso 1 1 calc R U . . .
C01C C -0.0777(4) 0.5144(4) 0.7988(3) 0.0473(13) Uani 1 1 d . . . . .
H01I H -0.043776 0.470116 0.793585 0.057 Uiso 1 1 calc R U . . .
C01D C 0.3369(4) 0.5692(4) 0.2569(3) 0.0523(15) Uani 1 1 d . . . . .
H01J H 0.373491 0.538141 0.235173 0.063 Uiso 1 1 calc R U . . .
C01E C 0.2803(4) 0.2752(3) 0.6660(3) 0.0401(11) Uani 1 1 d . . . . .
H01K H 0.261179 0.247677 0.621547 0.048 Uiso 1 1 calc R U . . .
C01F C -0.0603(4) 0.4341(4) 0.5560(4) 0.0504(14) Uani 1 1 d . . . . .
C01G C 0.3201(4) 0.4481(3) 1.0203(3) 0.0397(11) Uani 1 1 d . . . . .
C01H C -0.1717(6) 0.4918(4) 1.0631(4) 0.0654(19) Uani 1 1 d . . . . .
H01L H -0.225715 0.463288 1.059471 0.078 Uiso 1 1 calc R U . . .
N3 N 0.3446(3) 0.5362(3) 0.8114(3) 0.0375(9) Uani 1 1 d . . . . .
C01J C 0.2698(4) 0.5926(3) 0.3564(3) 0.0437(12) Uani 1 1 d . . . . .
C01K C 0.2522(4) 0.3501(3) 0.6689(3) 0.0374(11) Uani 1 1 d . . . . .
H01M H 0.215259 0.372600 0.625657 0.045 Uiso 1 1 calc R U . . .
C01L C 0.3636(4) 0.1577(3) 0.7232(4) 0.0465(13) Uani 1 1 d . . . . .
H01N H 0.367195 0.148218 0.672317 0.056 Uiso 1 1 calc R U . . .
C01M C 0.4767(4) 0.4863(4) 1.0669(4) 0.0549(16) Uani 1 1 d . . . . .
H01O H 0.521933 0.516294 1.099079 0.066 Uiso 1 1 calc R U . . .
C01N C 0.4371(4) 0.3911(4) 0.9740(4) 0.0495(14) Uani 1 1 d . . . . .
H01P H 0.454420 0.355933 0.942126 0.059 Uiso 1 1 calc R U . . .
C01O C 0.4982(4) 0.3783(4) 0.3677(4) 0.0517(14) Uani 1 1 d . . . . .
H01Q H 0.482589 0.332705 0.340065 0.062 Uiso 1 1 calc R U . . .
C01P C -0.1216(4) 0.4816(3) 1.0121(4) 0.0491(14) Uani 1 1 d . . . . .
H01R H -0.141512 0.445228 0.974105 0.059 Uiso 1 1 calc R U . . .
C01Q C 0.0606(4) 0.4066(3) 0.6635(3) 0.0447(12) Uani 1 1 d . . . . .
H01S H 0.085961 0.372613 0.702491 0.054 Uiso 1 1 calc R U . . .
C01R C 0.5086(4) 0.5867(4) 0.9084(4) 0.0486(14) Uani 1 1 d . . . . .
C01S C 0.4769(4) 0.3866(4) 0.6546(4) 0.0500(14) Uani 1 1 d . . . . .
H01T H 0.417652 0.365215 0.638866 0.060 Uiso 1 1 calc R U . . .
C01T C 0.5977(5) 0.6127(5) 0.9605(4) 0.0640(18) Uani 1 1 d . . . . .
H01U H 0.624255 0.564888 0.986511 0.077 Uiso 1 1 calc R U . . .
C01U C 0.1271(5) 0.6563(4) 0.4889(5) 0.0598(18) Uani 1 1 d . . . . .
H01V H 0.174676 0.672875 0.529130 0.072 Uiso 1 1 calc R U . . .
C01V C -0.0153(4) 0.5016(4) 0.5517(4) 0.0537(13) Uani 1 1 d . . . . .
H01W H -0.039791 0.536420 0.513211 0.064 Uiso 1 1 calc R U . . .
C01W C 0.0731(4) 0.5791(4) 0.3825(4) 0.0575(16) Uani 1 1 d . . . . .
H01X H 0.083844 0.541535 0.349702 0.069 Uiso 1 1 calc R U . . .
C01X C 0.0137(4) 0.3133(3) 0.8736(3) 0.0420(12) Uani 1 1 d . . . . .
F01Y F 0.3995(5) 0.7763(4) 1.0070(5) 0.133(3) Uani 1 1 d . . . . .
C01Z C 0.4239(4) 0.6058(3) 0.9179(3) 0.0439(12) Uani 1 1 d . . . . .
H01Z H 0.420145 0.637497 0.957481 0.053 Uiso 1 1 calc R U . . .
C020 C 0.4395(5) 0.6889(4) 0.4915(4) 0.0570(17) Uani 1 1 d . . . . .
C021 C 0.6228(5) 0.3858(5) 0.7401(4) 0.0635(18) Uani 1 1 d . . . . .
H021 H 0.665401 0.364517 0.781224 0.076 Uiso 1 1 calc R U . . .
C022 C 0.1734(5) 0.4185(4) 1.2317(4) 0.0570(16) Uani 1 1 d . . . . .
H022 H 0.137251 0.437557 1.261324 0.068 Uiso 1 1 calc R U . . .
C023 C -0.0379(5) 0.3132(4) 0.7955(4) 0.0581(16) Uani 1 1 d . . . . .
H02A H -0.097279 0.337261 0.790059 0.087 Uiso 1 1 calc R U . . .
H02B H -0.046401 0.260431 0.777659 0.087 Uiso 1 1 calc R U . . .
H02C H -0.003893 0.341978 0.767259 0.087 Uiso 1 1 calc R U . . .
C024 C 0.5013(7) 0.6599(7) 0.6932(5) 0.105(4) Uani 1 1 d . . . . .
H02D H 0.454057 0.650674 0.718304 0.157 Uiso 1 1 calc R U . . .
H02E H 0.539288 0.703020 0.716204 0.157 Uiso 1 1 calc R U . . .
H02F H 0.539025 0.614059 0.696274 0.157 Uiso 1 1 calc R U . . .
C025 C 0.5004(4) 0.4454(4) 0.6154(3) 0.0496(14) Uani 1 1 d . . . . .
C026 C -0.1399(5) 0.5463(5) 0.7379(4) 0.0593(17) Uani 1 1 d . . . . .
H026 H -0.148514 0.523451 0.691323 0.071 Uiso 1 1 calc R U . . .
F027 F 0.3883(7) 0.7905(6) 1.1160(5) 0.167(4) Uani 1 1 d . . . . .
C028 C 0.3217(4) 0.4282(3) 0.5133(3) 0.0414(12) Uani 1 1 d . . . . .
H02G H 0.336849 0.375516 0.501575 0.050 Uiso 1 1 calc R U . . .
H02H H 0.296401 0.426019 0.555971 0.050 Uiso 1 1 calc R U . . .
C029 C -0.0149(6) 0.6087(5) 0.3720(5) 0.070(2) Uani 1 1 d . . . . .
H029 H -0.062856 0.592485 0.331878 0.084 Uiso 1 1 calc R U . . .
C02A C 0.1851(4) 0.5598(3) 1.0286(3) 0.0420(12) Uani 1 1 d . . . . .
H02I H 0.173027 0.573545 1.075555 0.050 Uiso 1 1 calc R U . . .
H02J H 0.240970 0.586660 1.025440 0.050 Uiso 1 1 calc R U . . .
C02B C 0.2976(5) 0.6346(4) 0.2225(4) 0.0564(16) Uani 1 1 d . . . . .
H02K H 0.307588 0.649162 0.177169 0.068 Uiso 1 1 calc R U . . .
C02C C 0.0372(6) 0.6849(4) 0.4777(5) 0.070(2) Uani 1 1 d . . . . .
H02L H 0.025055 0.720955 0.511168 0.084 Uiso 1 1 calc R U . . .
C02D C 0.0269(5) 0.3143(4) 1.0740(4) 0.0533(15) Uani 1 1 d . . . . .
H02M H 0.084686 0.308769 1.111410 0.080 Uiso 1 1 calc R U . . .
H02N H -0.012915 0.271201 1.076946 0.080 Uiso 1 1 calc R U . . .
H02O H -0.002388 0.362289 1.081765 0.080 Uiso 1 1 calc R U . . .
C02E C 0.3463(4) 0.5792(3) 0.8707(3) 0.0413(12) Uani 1 1 d . . . . .
H02P H 0.289946 0.591552 0.880120 0.050 Uiso 1 1 calc R U . . .
C02F C 0.5009(4) 0.4354(4) 1.0191(4) 0.0567(16) Uani 1 1 d . . . . .
H02Q H 0.562582 0.431653 1.018057 0.068 Uiso 1 1 calc R U . . .
C02G C 0.5376(4) 0.3577(4) 0.7165(4) 0.0552(16) Uani 1 1 d . . . . .
H02R H 0.518951 0.317453 0.742815 0.066 Uiso 1 1 calc R U . . .
C02H C 0.6461(7) 0.4472(8) 0.7021(6) 0.122(5) Uani 1 1 d . . . . .
H02S H 0.704161 0.470278 0.719453 0.147 Uiso 1 1 calc R U . . .
C02I C 0.5585(5) 0.4293(4) 0.3512(4) 0.0536(15) Uani 1 1 d . . . . .
H02T H 0.583642 0.419321 0.311513 0.064 Uiso 1 1 calc R U . . .
C02J C -0.0442(4) 0.5234(3) 1.0160(3) 0.0410(12) Uani 1 1 d . . . . .
C02K C 0.2437(5) 0.6793(5) 0.2539(4) 0.0639(19) Uani 1 1 d . . . . .
H02U H 0.216443 0.724487 0.230025 0.077 Uiso 1 1 calc R U . . .
C02L C 0.0649(4) 0.5190(3) 0.6027(3) 0.0468(13) Uani 1 1 d . . . . .
H02V H 0.094060 0.565888 0.597674 0.056 Uiso 1 1 calc R U . . .
C02M C 0.5436(4) 0.5108(4) 0.4478(3) 0.0446(12) Uani 1 1 d . . . . .
H02W H 0.559945 0.556437 0.475260 0.053 Uiso 1 1 calc R U . . .
C02N C -0.1766(5) 0.6436(5) 0.8134(5) 0.067(2) Uani 1 1 d . . . . .
H02X H -0.210715 0.687689 0.818516 0.081 Uiso 1 1 calc R U . . .
C02O C -0.0164(4) 0.5768(4) 1.0726(4) 0.0500(14) Uani 1 1 d . . . . .
H02Y H 0.036200 0.606925 1.075415 0.060 Uiso 1 1 calc R U . . .
C02P C 0.1049(4) 0.5850(3) 0.9655(3) 0.0395(11) Uani 1 1 d . . . . .
H02Z H 0.126187 0.594631 0.921540 0.047 Uiso 1 1 calc R U . . .
H H 0.078735 0.633030 0.978497 0.047 Uiso 1 1 calc R U . . .
C02Q C -0.0639(6) 0.5863(5) 1.1241(5) 0.069(2) Uani 1 1 d . . . . .
H02 H -0.043546 0.621660 1.162823 0.082 Uiso 1 1 calc R U . . .
C02R C 0.5074(4) 0.5409(4) 0.8482(4) 0.0523(15) Uani 1 1 d . . . . .
H1 H 0.563137 0.525428 0.839384 0.063 Uiso 1 1 calc R U . . .
C02S C 0.4273(4) 0.5181(4) 0.8017(3) 0.0464(14) Uani 1 1 d . . . . .
H2 H 0.429273 0.488122 0.760599 0.056 Uiso 1 1 calc R U . . .
C02T C 0.0803(4) 0.6183(4) 0.7433(4) 0.0498(14) Uani 1 1 d . . . . .
H3 H 0.047728 0.573086 0.747994 0.060 Uiso 1 1 calc R U . . .
C02U C 0.2902(6) 0.1063(4) 0.7355(7) 0.095(3) Uani 1 1 d . . . . .
H4 H 0.288040 0.110389 0.786316 0.142 Uiso 1 1 calc R U . . .
HA H 0.303248 0.053227 0.725021 0.142 Uiso 1 1 calc R U . . .
HB H 0.231477 0.121653 0.703207 0.142 Uiso 1 1 calc R U . . .
C02V C -0.1417(6) 0.5436(5) 1.1186(5) 0.072(2) Uani 1 1 d . . . . .
H5 H -0.174945 0.550280 1.153749 0.086 Uiso 1 1 calc R U . . .
C02W C -0.2267(5) 0.4244(6) 0.5416(5) 0.080(3) Uani 1 1 d . . . . .
H6 H -0.229165 0.478270 0.555337 0.121 Uiso 1 1 calc R U . . .
HC H -0.214374 0.392424 0.585390 0.121 Uiso 1 1 calc R U . . .
HD H -0.285109 0.409609 0.508415 0.121 Uiso 1 1 calc R U . . .
C02X C -0.0307(5) 0.6622(5) 0.4212(5) 0.072(2) Uani 1 1 d . . . . .
H7 H -0.089874 0.682825 0.414786 0.086 Uiso 1 1 calc R U . . .
C02Y C 0.0355(5) 0.6872(4) 0.7382(4) 0.0609(17) Uani 1 1 d . . . . .
H8 H -0.026652 0.688143 0.738414 0.073 Uiso 1 1 calc R U . . .
C02Z C 0.2291(4) 0.6583(4) 0.3202(4) 0.0532(15) Uani 1 1 d . . . . .
H9 H 0.191211 0.688838 0.341071 0.064 Uiso 1 1 calc R U . . .
C030 C 0.2517(4) 0.4631(3) 0.4480(3) 0.0431(12) Uani 1 1 d . . . . .
H03A H 0.189844 0.448355 0.449924 0.052 Uiso 1 1 calc R U . . .
H03B H 0.261628 0.442557 0.402330 0.052 Uiso 1 1 calc R U . . .
C031 C 0.3751(6) 0.7171(5) 0.5840(5) 0.076(3) Uani 1 1 d . . . . .
F032 F 0.2636(13) 0.7388(14) 0.9789(8) 0.247(11) Uani 0.847(10) 1 d . . P A 1
C033 C 0.5872(6) 0.4749(7) 0.6404(5) 0.112(5) Uani 1 1 d . . . . .
H033 H 0.606100 0.515021 0.614138 0.135 Uiso 1 1 calc R U . . .
C034 C -0.1694(5) 0.4555(5) 0.4313(4) 0.0632(18) Uani 1 1 d . . . . .
H03C H -0.218036 0.429252 0.395303 0.095 Uiso 1 1 calc R U . . .
H03D H -0.114396 0.456704 0.414038 0.095 Uiso 1 1 calc R U . . .
H03E H -0.188360 0.507965 0.437932 0.095 Uiso 1 1 calc R U . . .
C035 C 0.0788(6) 0.7540(4) 0.7330(5) 0.071(2) Uani 1 1 d . . . . .
F036 F 0.2399(6) 0.7624(7) 1.0805(6) 0.175(6) Uani 0.847(10) 1 d . . P A 1
C037 C 0.4979(5) 0.6607(4) 0.5565(4) 0.0601(18) Uani 1 1 d . . . . .
H037 H 0.553751 0.634772 0.560837 0.072 Uiso 1 1 calc R U . . .
C038 C -0.1885(5) 0.6109(5) 0.7455(4) 0.0636(18) Uani 1 1 d . . . . .
H038 H -0.229966 0.632803 0.704118 0.076 Uiso 1 1 calc R U . . .
C039 C 0.1696(7) 0.7475(4) 0.7361(7) 0.097(3) Uani 1 1 d . . . . .
H039 H 0.204520 0.792619 0.736923 0.116 Uiso 1 1 calc R U . . .
C03A C 0.2347(6) 0.3606(4) 1.2570(4) 0.066(2) Uani 1 1 d . . . . .
H03F H 0.240424 0.339433 1.303898 0.079 Uiso 1 1 calc R U . . .
C03B C -0.1498(4) 0.4133(4) 0.5030(4) 0.0599(17) Uani 1 1 d . . . . .
H03G H -0.147359 0.357540 0.491977 0.072 Uiso 1 1 calc R U . . .
C03C C 0.4581(6) 0.6782(5) 0.6156(4) 0.076(3) Uani 1 1 d . . . . .
C03D C 0.3076(7) 0.7542(5) 0.6222(5) 0.078(2) Uani 1 1 d . . . . .
H03H H 0.284393 0.802216 0.597566 0.118 Uiso 1 1 calc R U . . .
H03I H 0.339062 0.764789 0.673257 0.118 Uiso 1 1 calc R U . . .
H03J H 0.256892 0.719166 0.619944 0.118 Uiso 1 1 calc R U . . .
C03E C -0.0159(5) 0.8424(4) 0.6443(5) 0.069(2) Uani 1 1 d . . . . .
H03K H 0.031180 0.842570 0.617953 0.104 Uiso 1 1 calc R U . . .
H03L H -0.047127 0.891933 0.637856 0.104 Uiso 1 1 calc R U . . .
H03M H -0.059815 0.801667 0.625036 0.104 Uiso 1 1 calc R U . . .
C03F C 0.5821(4) 0.4937(4) 0.3916(3) 0.0505(14) Uani 1 1 d . . . . .
H03N H 0.625679 0.527617 0.381186 0.061 Uiso 1 1 calc R U . . .
C03G C 0.0735(9) 0.8899(7) 0.7642(6) 0.118(5) Uani 1 1 d . . . . .
H03O H 0.106799 0.870711 0.812282 0.177 Uiso 1 1 calc R U . . .
H03P H 0.030154 0.929201 0.769953 0.177 Uiso 1 1 calc R U . . .
H03Q H 0.116460 0.912125 0.739814 0.177 Uiso 1 1 calc R U . . .
C03H C 0.4550(6) 0.1395(5) 0.7725(6) 0.094(3) Uani 1 1 d . . . . .
H03R H 0.471904 0.087083 0.763204 0.141 Uiso 1 1 calc R U . . .
H03S H 0.453032 0.144015 0.823307 0.141 Uiso 1 1 calc R U . . .
H03T H 0.499973 0.175301 0.763248 0.141 Uiso 1 1 calc R U . . .
C03I C 0.3633(5) 0.7236(4) 0.5089(5) 0.063(2) Uani 1 1 d . . . . .
H03U H 0.313138 0.747027 0.475257 0.076 Uiso 1 1 calc R U . . .
C03J C 0.5899(8) 0.6638(9) 1.0177(7) 0.119(5) Uani 1 1 d . . . . .
H03V H 0.567652 0.713616 0.996702 0.179 Uiso 1 1 calc R U . . .
H03W H 0.649513 0.670144 1.052537 0.179 Uiso 1 1 calc R U . . .
H03X H 0.547058 0.642449 1.042685 0.179 Uiso 1 1 calc R U . . .
C03K C 0.2117(6) 0.6761(4) 0.7382(5) 0.074(2) Uani 1 1 d . . . . .
H03Y H 0.273407 0.674248 0.736913 0.089 Uiso 1 1 calc R U . . .
C03M C 0.0262(8) 0.8291(5) 0.7220(7) 0.094(3) Uani 1 1 d . . . . .
H03Z H -0.026279 0.819225 0.742814 0.112 Uiso 1 1 calc R U . . .
F03N F 0.3047(10) 0.8553(6) 1.0220(9) 0.209(7) Uani 0.847(10) 1 d . . P A 1
C3 C 0.6645(7) 0.6376(9) 0.9231(7) 0.124(5) Uani 1 1 d . . . . .
H3A H 0.665725 0.601312 0.884157 0.187 Uiso 1 1 calc R U . . .
H3B H 0.724691 0.639836 0.957879 0.187 Uiso 1 1 calc R U . . .
H3C H 0.647956 0.688485 0.902064 0.187 Uiso 1 1 calc R U . . .
F2 F 0.2547(17) 0.8528(14) 1.0837(14) 0.060(8) Uani 0.153(10) 1 d . . P A 2
F5 F 0.200(2) 0.8125(12) 0.9759(14) 0.082(13) Uani 0.153(10) 1 d D . P A 2
F10 F 0.2713(15) 0.7161(11) 0.9628(13) 0.030(5) Uani 0.153(10) 1 d D . P A 2

loop_
_atom_site_aniso_label
_atom_site_aniso_U_11
_atom_site_aniso_U_22
_atom_site_aniso_U_33
_atom_site_aniso_U_23
_atom_site_aniso_U_13
_atom_site_aniso_U_12
Ru1 0.02933(16) 0.03230(17) 0.04464(19) -0.00189(16) 0.01552(14) -0.00308(15)
Fe1 0.0291(4) 0.0280(3) 0.0472(4) 0.0000(3) 0.0157(3) -0.0017(3)
Fe2 0.0466(5) 0.0428(5) 0.0547(5) -0.0085(4) 0.0269(4) -0.0167(4)
P1 0.0327(5) 0.0292(6) 0.0470(6) 0.0025(5) 0.0184(5) 0.0005(5)
P2 0.0321(6) 0.0300(6) 0.0439(7) 0.0014(5) 0.0147(5) -0.0011(5)
P3 0.0418(7) 0.0368(7) 0.0517(8) 0.0005(6) 0.0231(6) -0.0056(6)
P007 0.0452(8) 0.0443(8) 0.0427(7) 0.0009(6) 0.0102(6) 0.0028(6)
P4 0.0385(7) 0.0429(8) 0.0448(7) 0.0007(6) 0.0171(6) -0.0117(6)
P09 0.0915(16) 0.0685(13) 0.0706(13) 0.0093(10) 0.0302(11) -0.0160(11)
F00B 0.055(2) 0.057(2) 0.068(2) -0.0096(18) 0.0157(18) 0.0046(17)
F00C 0.050(2) 0.074(3) 0.107(3) -0.030(3) 0.026(2) -0.012(2)
F00D 0.061(2) 0.056(2) 0.055(2) -0.0044(17) 0.0139(17) 0.0100(18)
F00F 0.112(4) 0.051(2) 0.061(2) 0.0036(18) 0.030(2) -0.006(2)
N2 0.040(2) 0.052(3) 0.049(3) -0.010(2) 0.016(2) -0.011(2)
F00H 0.176(6) 0.078(3) 0.064(3) 0.019(2) 0.061(3) 0.031(4)
C00I 0.036(3) 0.043(3) 0.066(4) -0.001(3) 0.007(3) -0.004(2)
N6 0.032(2) 0.038(2) 0.047(2) -0.0025(19) 0.0150(18) -0.0026(18)
N1 0.029(2) 0.032(2) 0.046(2) -0.0019(18) 0.0137(18) -0.0008(17)
C00L 0.039(3) 0.029(2) 0.065(4) -0.007(2) 0.019(3) -0.009(2)
C00M 0.038(3) 0.027(2) 0.080(4) 0.009(3) 0.019(3) 0.000(2)
C1 0.029(2) 0.030(2) 0.049(3) -0.004(2) 0.010(2) 0.0010(19)
F00O 0.050(2) 0.116(4) 0.100(4) -0.047(3) 0.005(2) -0.003(3)
C00P 0.042(3) 0.037(3) 0.048(3) 0.004(2) 0.016(2) -0.006(2)
N5 0.035(2) 0.039(2) 0.050(3) -0.0007(19) 0.015(2) -0.0016(18)
C00R 0.034(3) 0.030(2) 0.060(3) -0.001(2) 0.020(2) -0.006(2)
C2 0.036(3) 0.046(3) 0.043(3) -0.003(2) 0.012(2) -0.012(2)
C00T 0.042(3) 0.029(2) 0.062(3) 0.004(2) 0.019(3) -0.004(2)
C00U 0.032(2) 0.037(3) 0.049(3) -0.006(2) 0.016(2) -0.002(2)
C00V 0.038(3) 0.047(3) 0.045(3) 0.007(2) 0.014(2) -0.002(2)
C00W 0.040(3) 0.046(3) 0.038(3) -0.002(2) 0.012(2) 0.000(2)
C00X 0.046(3) 0.046(3) 0.055(3) 0.004(3) 0.020(3) -0.003(3)
N4 0.042(3) 0.034(2) 0.057(3) 0.000(2) 0.013(2) -0.001(2)
C00Z 0.036(3) 0.043(3) 0.064(3) -0.011(3) 0.015(2) -0.004(2)
C010 0.050(3) 0.042(3) 0.069(4) 0.004(3) 0.034(3) 0.001(3)
C011 0.038(3) 0.040(3) 0.051(3) -0.005(2) 0.013(2) 0.000(2)
C012 0.060(4) 0.048(3) 0.080(5) 0.019(3) 0.038(4) -0.005(3)
C013 0.044(3) 0.046(3) 0.046(3) 0.004(2) 0.014(2) 0.000(2)
C4 0.033(3) 0.038(3) 0.053(3) 0.009(2) 0.018(2) -0.002(2)
C015 0.046(3) 0.039(3) 0.055(3) 0.004(2) 0.005(3) -0.005(2)
C016 0.048(3) 0.045(3) 0.055(3) 0.002(3) 0.022(3) -0.008(3)
C017 0.063(4) 0.043(3) 0.053(4) 0.006(3) 0.000(3) -0.011(3)
F018 0.146(6) 0.069(3) 0.184(7) -0.013(4) 0.099(6) -0.024(4)
C019 0.049(3) 0.038(3) 0.095(5) -0.025(3) 0.038(4) -0.011(3)
C01A 0.034(3) 0.045(3) 0.044(3) -0.008(2) 0.010(2) 0.000(2)
C01B 0.047(3) 0.045(3) 0.062(4) 0.009(3) 0.019(3) 0.008(3)
C01C 0.038(3) 0.051(3) 0.055(3) 0.005(3) 0.016(2) -0.003(2)
C01D 0.046(3) 0.067(4) 0.049(3) 0.004(3) 0.020(3) -0.001(3)
C01E 0.040(3) 0.041(3) 0.044(3) -0.008(2) 0.020(2) -0.008(2)
C01F 0.040(3) 0.045(3) 0.062(4) -0.008(3) 0.007(3) 0.001(2)
C01G 0.034(3) 0.037(3) 0.051(3) 0.001(2) 0.016(2) -0.001(2)
C01H 0.080(5) 0.051(4) 0.087(5) -0.009(3) 0.060(4) -0.001(3)
N3 0.032(2) 0.036(2) 0.047(2) -0.0061(19) 0.0153(19) -0.0035(17)
C01J 0.039(3) 0.044(3) 0.051(3) 0.005(2) 0.017(2) -0.001(2)
C01K 0.033(2) 0.041(3) 0.041(3) -0.001(2) 0.016(2) -0.006(2)
C01L 0.050(3) 0.033(3) 0.060(4) -0.007(2) 0.023(3) 0.000(2)
C01M 0.038(3) 0.049(4) 0.079(4) -0.014(3) 0.017(3) -0.007(2)
C01N 0.039(3) 0.048(3) 0.064(4) -0.009(3) 0.017(3) 0.002(2)
C01O 0.051(3) 0.054(4) 0.051(3) 0.003(3) 0.017(3) 0.010(3)
C01P 0.053(3) 0.042(3) 0.066(4) 0.002(3) 0.038(3) 0.001(2)
C01Q 0.035(3) 0.040(3) 0.058(3) 0.002(3) 0.011(2) -0.003(2)
C01R 0.042(3) 0.048(3) 0.058(3) -0.013(3) 0.018(3) -0.013(3)
C01S 0.035(3) 0.049(3) 0.073(4) 0.020(3) 0.026(3) 0.004(2)
C01T 0.052(4) 0.076(5) 0.061(4) -0.012(4) 0.009(3) -0.021(4)
C01U 0.065(4) 0.040(3) 0.088(5) -0.001(3) 0.042(4) -0.006(3)
C01V 0.048(3) 0.045(3) 0.064(4) 0.006(3) 0.007(3) -0.001(3)
C01W 0.042(3) 0.055(4) 0.082(5) 0.001(3) 0.027(3) -0.001(3)
C01X 0.035(3) 0.036(3) 0.058(3) -0.005(2) 0.016(2) -0.008(2)
F01Y 0.135(6) 0.112(5) 0.180(7) 0.008(5) 0.092(5) -0.046(4)
C01Z 0.047(3) 0.042(3) 0.046(3) -0.009(2) 0.017(2) -0.003(2)
C020 0.063(4) 0.040(3) 0.080(5) -0.005(3) 0.040(4) -0.017(3)
C021 0.054(4) 0.076(5) 0.058(4) 0.007(3) 0.009(3) -0.006(3)
C022 0.063(4) 0.064(4) 0.048(3) -0.002(3) 0.021(3) -0.019(3)
C023 0.051(4) 0.060(4) 0.067(4) -0.014(3) 0.021(3) -0.015(3)
C024 0.103(7) 0.153(10) 0.065(5) -0.032(6) 0.034(5) -0.087(8)
C025 0.046(3) 0.057(4) 0.051(3) 0.006(3) 0.020(3) -0.010(3)
C026 0.047(3) 0.072(5) 0.057(4) 0.013(3) 0.011(3) -0.003(3)
F027 0.180(9) 0.183(9) 0.121(6) -0.055(6) 0.014(5) 0.044(7)
C028 0.038(3) 0.042(3) 0.048(3) -0.001(2) 0.017(2) -0.009(2)
C029 0.059(4) 0.068(5) 0.091(6) 0.008(4) 0.036(4) -0.002(4)
C02A 0.042(3) 0.029(2) 0.059(3) 0.002(2) 0.021(3) 0.000(2)
C02B 0.048(3) 0.068(4) 0.056(4) 0.015(3) 0.016(3) -0.005(3)
C02C 0.078(5) 0.047(4) 0.109(6) 0.012(4) 0.065(5) 0.010(3)
C02D 0.060(4) 0.038(3) 0.066(4) 0.010(3) 0.024(3) -0.011(3)
C02E 0.039(3) 0.035(3) 0.057(3) -0.007(2) 0.023(2) -0.002(2)
C02F 0.031(3) 0.057(4) 0.082(5) -0.010(3) 0.016(3) -0.002(3)
C02G 0.045(3) 0.055(4) 0.073(4) 0.020(3) 0.029(3) 0.011(3)
C02H 0.084(6) 0.163(11) 0.089(7) 0.067(7) -0.030(5) -0.067(7)
C02I 0.050(3) 0.064(4) 0.053(3) 0.011(3) 0.025(3) 0.013(3)
C02J 0.048(3) 0.031(2) 0.049(3) 0.002(2) 0.022(2) 0.006(2)
C02K 0.058(4) 0.061(4) 0.076(5) 0.032(4) 0.023(3) 0.013(3)
C02L 0.043(3) 0.043(3) 0.054(3) 0.004(2) 0.013(2) -0.002(2)
C02M 0.038(2) 0.047(3) 0.052(3) 0.012(3) 0.018(2) 0.001(2)
C02N 0.052(4) 0.063(4) 0.091(6) 0.031(4) 0.027(4) 0.020(3)
C02O 0.050(3) 0.040(3) 0.064(4) -0.006(3) 0.022(3) 0.010(3)
C02P 0.039(3) 0.031(2) 0.051(3) 0.008(2) 0.017(2) -0.001(2)
C02Q 0.078(5) 0.063(4) 0.077(5) -0.020(4) 0.040(4) 0.012(4)
C02R 0.032(3) 0.067(4) 0.061(4) -0.016(3) 0.019(3) -0.004(3)
C02S 0.033(2) 0.056(4) 0.055(3) -0.019(3) 0.021(2) -0.006(2)
C02T 0.048(3) 0.043(3) 0.064(4) 0.003(3) 0.026(3) 0.008(3)
C02U 0.073(5) 0.034(3) 0.196(11) 0.000(5) 0.071(7) -0.007(3)
C02V 0.084(5) 0.068(5) 0.081(5) -0.004(4) 0.054(5) 0.012(4)
C02W 0.039(4) 0.119(8) 0.078(5) -0.008(5) 0.006(3) 0.008(4)
C02X 0.050(4) 0.060(4) 0.117(7) 0.016(4) 0.042(5) 0.010(3)
C02Y 0.064(4) 0.048(4) 0.072(4) 0.003(3) 0.020(3) 0.016(3)
C02Z 0.049(3) 0.051(3) 0.065(4) 0.011(3) 0.024(3) 0.005(3)
C030 0.040(3) 0.041(3) 0.049(3) 0.001(2) 0.014(2) -0.010(2)
C031 0.068(5) 0.067(5) 0.109(6) -0.037(4) 0.052(5) -0.041(4)
F032 0.235(17) 0.39(3) 0.108(9) -0.045(13) 0.035(10) -0.17(2)
C033 0.073(5) 0.158(11) 0.084(6) 0.066(7) -0.016(5) -0.057(6)
C034 0.046(3) 0.067(4) 0.069(4) -0.015(4) 0.003(3) 0.002(3)
C035 0.068(5) 0.047(4) 0.090(6) -0.001(4) 0.006(4) 0.011(3)
F036 0.141(7) 0.245(12) 0.195(9) 0.140(9) 0.142(7) 0.125(8)
C037 0.060(4) 0.062(4) 0.069(4) -0.017(3) 0.037(4) -0.034(3)
C038 0.046(3) 0.074(5) 0.067(4) 0.023(4) 0.010(3) 0.006(3)
C039 0.081(6) 0.031(3) 0.173(10) 0.002(5) 0.024(6) -0.010(4)
C03A 0.086(5) 0.057(4) 0.046(3) 0.010(3) 0.003(3) -0.030(4)
C03B 0.041(3) 0.055(4) 0.077(5) -0.008(3) 0.004(3) 0.003(3)
C03C 0.083(6) 0.088(6) 0.066(5) -0.028(4) 0.037(4) -0.059(5)
C03D 0.086(6) 0.057(4) 0.095(6) -0.003(4) 0.029(5) 0.006(4)
C03E 0.052(4) 0.038(3) 0.107(6) -0.003(4) 0.004(4) 0.005(3)
C03F 0.047(3) 0.054(4) 0.057(3) 0.015(3) 0.026(3) 0.003(3)
C03G 0.121(9) 0.104(8) 0.112(8) -0.047(7) 0.003(7) 0.062(7)
C03H 0.063(5) 0.053(4) 0.149(9) -0.023(5) -0.003(5) 0.019(4)
C03I 0.069(4) 0.033(3) 0.105(6) -0.006(3) 0.053(4) -0.010(3)
C03J 0.085(7) 0.152(11) 0.124(9) -0.068(9) 0.035(6) -0.050(7)
C03K 0.056(4) 0.041(3) 0.120(7) 0.013(4) 0.016(4) -0.009(3)
C03M 0.094(7) 0.054(5) 0.131(9) 0.002(5) 0.027(6) 0.025(5)
F03N 0.224(13) 0.101(7) 0.340(18) 0.135(10) 0.143(13) 0.065(8)
C3 0.059(5) 0.184(14) 0.132(10) -0.072(9) 0.029(6) -0.054(7)
F2 0.056(15) 0.041(13) 0.069(16) 0.008(11) -0.007(12) 0.023(11)
F5 0.17(4) 0.029(12) 0.042(14) -0.013(10) 0.028(17) -0.010(16)
F10 0.031(10) 0.029(9) 0.030(10) -0.008(7) 0.010(8) -0.008(7)

loop_
_atom_type_symbol
_atom_type_description
_atom_type_scat_dispersion_real
_atom_type_scat_dispersion_imag
_atom_type_scat_source
C C 0.0137 0.0067 'International Tables Vol C Tables 4.2.6.8 and 6.1.1.4'
H H 0.0000 0.0000 'International Tables Vol C Tables 4.2.6.8 and 6.1.1.4'
F F 0.0583 0.0400 'International Tables Vol C Tables 4.2.6.8 and 6.1.1.4'
Fe Fe -0.2673 2.5550 'International Tables Vol C Tables 4.2.6.8 and 6.1.1.4'
N N 0.0241 0.0134 'International Tables Vol C Tables 4.2.6.8 and 6.1.1.4'
P P 0.2543 0.3332 'International Tables Vol C Tables 4.2.6.8 and 6.1.1.4'
Ru Ru -0.0760 2.5955 'International Tables Vol C Tables 4.2.6.8 and 6.1.1.4'

loop_
_geom_angle_atom_site_label_1
_geom_angle_atom_site_label_2
_geom_angle_atom_site_label_3
_geom_angle
_geom_angle_site_symmetry_1
_geom_angle_site_symmetry_3
_geom_angle_publ_flag
C1 Ru1 N6 88.91(19) . . ?
C1 Ru1 N5 90.36(19) . . ?
C1 Ru1 C2 178.8(2) . . ?
C1 Ru1 N4 89.7(2) . . ?
C1 Ru1 N3 91.17(19) . . ?
N5 Ru1 N6 89.80(18) . . ?
C2 Ru1 N6 91.9(2) . . ?
C2 Ru1 N5 90.5(2) . . ?
C2 Ru1 N4 89.5(2) . . ?
C2 Ru1 N3 88.0(2) . . ?
N4 Ru1 N6 177.49(19) . . ?
N4 Ru1 N5 88.14(19) . . ?
N4 Ru1 N3 90.54(19) . . ?
N3 Ru1 N6 91.56(18) . . ?
N3 Ru1 N5 178.0(2) . . ?
P2 Fe1 P1 84.66(5) . . ?
N1 Fe1 P1 90.45(13) . . ?
N1 Fe1 P2 90.34(14) . . ?
N1 Fe1 C00L 90.3(2) . . ?
N1 Fe1 C00M 121.3(2) . . ?
N1 Fe1 C00R 130.5(2) . . ?
N1 Fe1 C00T 157.0(2) . . ?
N1 Fe1 C01X 95.2(2) . . ?
C00L Fe1 P1 155.36(17) . . ?
C00L Fe1 P2 119.97(17) . . ?
C00L Fe1 C01X 39.3(2) . . ?
C00M Fe1 P1 148.28(18) . . ?
C00M Fe1 P2 93.45(19) . . ?
C00M Fe1 C00L 39.4(3) . . ?
C00M Fe1 C00R 65.5(2) . . ?
C00M Fe1 C00T 39.8(2) . . ?
C00M Fe1 C01X 65.8(2) . . ?
C00R Fe1 P1 95.77(15) . . ?
C00R Fe1 P2 139.07(17) . . ?
C00R Fe1 C00L 65.6(2) . . ?
C00R Fe1 C00T 39.2(2) . . ?
C00R Fe1 C01X 39.0(2) . . ?
C00T Fe1 P1 109.63(16) . . ?
C00T Fe1 P2 102.29(18) . . ?
C00T Fe1 C00L 66.8(2) . . ?
C00T Fe1 C01X 66.3(2) . . ?
C01X Fe1 P1 116.16(16) . . ?
C01X Fe1 P2 158.32(17) . . ?
P3 Fe2 P4 84.42(6) . . ?
N2 Fe2 P3 92.24(15) . . ?
N2 Fe2 P4 86.91(17) . . ?
N2 Fe2 C020 156.1(2) . . ?
N2 Fe2 C031 91.0(3) . . ?
N2 Fe2 C037 130.1(3) . . ?
N2 Fe2 C03C 93.8(2) . . ?
N2 Fe2 C03I 121.7(2) . . ?
C020 Fe2 P3 102.2(2) . . ?
C020 Fe2 P4 113.14(19) . . ?
C020 Fe2 C03I 39.1(3) . . ?
C031 Fe2 P3 120.9(3) . . ?
C031 Fe2 P4 154.7(3) . . ?
C031 Fe2 C020 65.3(3) . . ?
C031 Fe2 C03I 38.4(3) . . ?
C037 Fe2 P3 137.7(2) . . ?
C037 Fe2 P4 96.3(2) . . ?
C037 Fe2 C020 38.9(3) . . ?
C037 Fe2 C031 66.2(3) . . ?
C037 Fe2 C03C 40.4(3) . . ?
C037 Fe2 C03I 65.6(3) . . ?
C03C Fe2 P3 159.5(3) . . ?
C03C Fe2 P4 115.4(3) . . ?
C03C Fe2 C020 66.4(3) . . ?
C03C Fe2 C031 39.5(4) . . ?
C03C Fe2 C03I 65.8(4) . . ?
C03I Fe2 P3 94.5(3) . . ?
C03I Fe2 P4 151.40(19) . . ?
C4 P1 Fe1 121.8(2) . . ?
C4 P1 C02J 99.5(3) . . ?
C4 P1 C02P 101.9(2) . . ?
C02J P1 Fe1 120.81(17) . . ?
C02J P1 C02P 104.3(3) . . ?
C02P P1 Fe1 105.94(18) . . ?
C00P P2 Fe1 116.93(19) . . ?
C00P P2 C01G 98.9(3) . . ?
C00P P2 C02A 104.8(3) . . ?
C01G P2 Fe1 121.1(2) . . ?
C01G P2 C02A 102.2(3) . . ?
C02A P2 Fe1 110.7(2) . . ?
C010 P3 Fe2 120.7(2) . . ?
C010 P3 C030 104.2(3) . . ?
C01J P3 Fe2 117.46(19) . . ?
C01J P3 C010 99.2(3) . . ?
C01J P3 C030 104.2(3) . . ?
C030 P3 Fe2 109.2(2) . . ?
F00B P007 F00D 178.8(2) . . ?
F00C P007 F00B 90.6(2) . . ?
F00C P007 F00D 88.5(2) . . ?
F00C P007 F00F 88.5(3) . . ?
F00F P007 F00B 90.0(2) . . ?
F00F P007 F00D 89.2(2) . . ?
F00H P007 F00B 90.6(3) . . ?
F00H P007 F00C 90.9(4) . . ?
F00H P007 F00D 90.2(3) . . ?
F00H P007 F00F 179.2(3) . . ?
F00H P007 F00O 91.4(4) . . ?
F00O P007 F00B 90.2(3) . . ?
F00O P007 F00C 177.5(3) . . ?
F00O P007 F00D 90.7(3) . . ?
F00O P007 F00F 89.2(3) . . ?
C00V P4 Fe2 121.3(2) . . ?
C025 P4 Fe2 119.3(2) . . ?
C025 P4 C00V 101.2(3) . . ?
C025 P4 C028 105.6(3) . . ?
C028 P4 Fe2 104.2(2) . . ?
C028 P4 C00V 103.5(3) . . ?
F018 P09 F2 134.9(9) . . ?
F018 P09 F5 128.4(8) . . ?
F018 P09 F10 73.1(7) . . ?
F01Y P09 F018 85.8(4) . . ?
F01Y P09 F2 133.3(9) . . ?
F01Y P09 F5 112.4(9) . . ?
F01Y P09 F10 79.4(7) . . ?
F027 P09 F018 82.0(5) . . ?
F027 P09 F01Y 86.7(5) . . ?
F027 P09 F036 93.2(6) . . ?
F027 P09 F2 79.5(8) . . ?
F027 P09 F5 143.3(7) . . ?
F027 P09 F10 152.2(7) . . ?
F032 P09 F018 82.6(11) . . ?
F032 P09 F01Y 88.4(8) . . ?
F032 P09 F027 164.2(11) . . ?
F032 P09 F036 90.0(9) . . ?
F032 P09 F03N 100.0(12) . . ?
F036 P09 F018 87.9(4) . . ?
F036 P09 F01Y 173.6(5) . . ?
F03N P09 F018 170.6(6) . . ?
F03N P09 F01Y 85.2(6) . . ?
F03N P09 F027 94.6(8) . . ?
F03N P09 F036 101.1(7) . . ?
F2 P09 F5 64.5(9) . . ?
F10 P09 F2 127.2(10) . . ?
F10 P09 F5 64.4(7) . . ?
C2 N2 Fe2 177.0(5) . . ?
C01F C00I H00I 119.3 . . ?
C01F C00I C01Q 121.3(6) . . ?
C01Q C00I H00I 119.3 . . ?
C01A N6 Ru1 120.5(4) . . ?
C01K N6 Ru1 123.1(4) . . ?
C01K N6 C01A 116.3(5) . . ?
C1 N1 Fe1 176.2(4) . . ?
C00M C00L Fe1 69.3(3) . . ?
C00M C00L C019 127.9(6) . . ?
C00M C00L C01X 107.4(5) . . ?
C019 C00L Fe1 127.3(4) . . ?
C01X C00L Fe1 71.1(3) . . ?
C01X C00L C019 124.6(6) . . ?
Fe1 C00M H00M 124.3 . . ?
C00L C00M Fe1 71.3(3) . . ?
C00L C00M H00M 125.4 . . ?
C00L C00M C00T 109.3(5) . . ?
C00T C00M Fe1 70.7(3) . . ?
C00T C00M H00M 125.4 . . ?
N1 C1 Ru1 179.0(5) . . ?
C015 C00P P2 120.0(5) . . ?
C016 C00P P2 122.2(5) . . ?
C016 C00P C015 117.7(6) . . ?
C01Q N5 Ru1 121.4(4) . . ?
C02L N5 Ru1 122.5(4) . . ?
C02L N5 C01Q 116.1(5) . . ?
Fe1 C00R H00R 124.3 . . ?
C00T C00R Fe1 70.6(3) . . ?
C00T C00R H00R 124.8 . . ?
C00T C00R C01X 110.5(5) . . ?
C01X C00R Fe1 71.9(3) . . ?
C01X C00R H00R 124.8 . . ?
N2 C2 Ru1 177.7(5) . . ?
C00M C00T Fe1 69.5(3) . . ?
C00M C00T C02D 128.0(6) . . ?
C00R C00T Fe1 70.2(3) . . ?
C00R C00T C00M 105.9(5) . . ?
C00R C00T C02D 125.3(5) . . ?
C02D C00T Fe1 132.8(4) . . ?
C00W C00U C01L 123.7(5) . . ?
C01E C00U C00W 115.5(5) . . ?
C01E C00U C01L 120.8(5) . . ?
C00X C00V P4 122.2(4) . . ?
C00X C00V C02M 118.9(6) . . ?
C02M C00V P4 118.8(5) . . ?
C00U C00W H00W 119.7 . . ?
C01A C00W C00U 120.7(5) . . ?
C01A C00W H00W 119.7 . . ?
C00V C00X H00X 119.8 . . ?
C00V C00X C01O 120.5(6) . . ?
C01O C00X H00X 119.8 . . ?
C02T N4 Ru1 120.3(4) . . ?
C03K N4 Ru1 124.0(5) . . ?
C03K N4 C02T 115.5(6) . . ?
C01G C00Z H00Z 120.0 . . ?
C01M C00Z H00Z 120.0 . . ?
C01M C00Z C01G 120.0(5) . . ?
C01U C010 P3 119.7(6) . . ?
C01W C010 P3 121.1(5) . . ?
C01W C010 C01U 119.1(6) . . ?
C01G C011 H011 120.0 . . ?
C01G C011 C01N 120.1(5) . . ?
C01N C011 H011 120.0 . . ?
H01A C012 H01B 109.5 . . ?
H01A C012 H01C 109.5 . . ?
H01B C012 H01C 109.5 . . ?
C020 C012 H01A 109.5 . . ?
C020 C012 H01B 109.5 . . ?
C020 C012 H01C 109.5 . . ?
C01D C013 H013 119.2 . . ?
C01D C013 C01J 121.5(6) . . ?
C01J C013 H013 119.2 . . ?
C01B C4 P1 120.7(5) . . ?
C01B C4 C01C 119.4(6) . . ?
C01C C4 P1 119.8(4) . . ?
C00P C015 H015 119.6 . . ?
C017 C015 C00P 120.8(6) . . ?
C017 C015 H015 119.6 . . ?
C00P C016 H016 119.7 . . ?
C022 C016 C00P 120.5(6) . . ?
C022 C016 H016 119.7 . . ?
C015 C017 H017 119.6 . . ?
C03A C017 C015 120.8(7) . . ?
C03A C017 H017 119.6 . . ?
C00L C019 H01D 109.5 . . ?
C00L C019 H01E 109.5 . . ?
C00L C019 H01F 109.5 . . ?
H01D C019 H01E 109.5 . . ?
H01D C019 H01F 109.5 . . ?
H01E C019 H01F 109.5 . . ?
N6 C01A C00W 123.2(5) . . ?
N6 C01A H01G 118.4 . . ?
C00W C01A H01G 118.4 . . ?
C4 C01B H01H 119.8 . . ?
C02N C01B C4 120.5(7) . . ?
C02N C01B H01H 119.8 . . ?
C4 C01C H01I 120.4 . . ?
C4 C01C C026 119.2(6) . . ?
C026 C01C H01I 120.4 . . ?
C013 C01D H01J 120.0 . . ?
C02B C01D C013 120.0(6) . . ?
C02B C01D H01J 120.0 . . ?
C00U C01E H01K 119.4 . . ?
C00U C01E C01K 121.3(5) . . ?
C01K C01E H01K 119.4 . . ?
C00I C01F C01V 116.1(6) . . ?
C00I C01F C03B 121.1(6) . . ?
C01V C01F C03B 122.8(6) . . ?
C00Z C01G P2 119.3(4) . . ?
C011 C01G P2 121.2(4) . . ?
C011 C01G C00Z 119.4(5) . . ?
C01P C01H H01L 120.5 . . ?
C02V C01H H01L 120.5 . . ?
C02V C01H C01P 119.1(7) . . ?
C02E N3 Ru1 123.0(4) . . ?
C02E N3 C02S 115.5(5) . . ?
C02S N3 Ru1 121.4(4) . . ?
C013 C01J P3 121.0(4) . . ?
C013 C01J C02Z 117.8(6) . . ?
C02Z C01J P3 121.0(5) . . ?
N6 C01K C01E 123.0(5) . . ?
N6 C01K H01M 118.5 . . ?
C01E C01K H01M 118.5 . . ?
C00U C01L H01N 106.8 . . ?
C00U C01L C02U 109.3(5) . . ?
C02U C01L H01N 106.8 . . ?
C03H C01L C00U 114.0(5) . . ?
C03H C01L H01N 106.8 . . ?
C03H C01L C02U 112.7(8) . . ?
C00Z C01M H01O 120.1 . . ?
C00Z C01M C02F 119.9(6) . . ?
C02F C01M H01O 120.1 . . ?
C011 C01N H01P 119.9 . . ?
C02F C01N C011 120.1(6) . . ?
C02F C01N H01P 119.9 . . ?
C00X C01O H01Q 120.0 . . ?
C02I C01O C00X 120.0(6) . . ?
C02I C01O H01Q 120.0 . . ?
C01H C01P H01R 119.4 . . ?
C02J C01P C01H 121.1(6) . . ?
C02J C01P H01R 119.4 . . ?
C00I C01Q H01S 118.9 . . ?
N5 C01Q C00I 122.2(6) . . ?
N5 C01Q H01S 118.9 . . ?
C01Z C01R C01T 122.9(6) . . ?
C02R C01R C01T 121.3(6) . . ?
C02R C01R C01Z 115.8(5) . . ?
C025 C01S H01T 119.2 . . ?
C025 C01S C02G 121.5(6) . . ?
C02G C01S H01T 119.2 . . ?
C01R C01T H01U 104.4 . . ?
C03J C01T C01R 116.0(7) . . ?
C03J C01T H01U 104.4 . . ?
C03J C01T C3 113.3(9) . . ?
C3 C01T C01R 113.0(7) . . ?
C3 C01T H01U 104.4 . . ?
C010 C01U H01V 120.8 . . ?
C010 C01U C02C 118.4(8) . . ?
C02C C01U H01V 120.8 . . ?
C01F C01V H01W 119.7 . . ?
C02L C01V C01F 120.7(6) . . ?
C02L C01V H01W 119.7 . . ?
C010 C01W H01X 119.2 . . ?
C010 C01W C029 121.5(7) . . ?
C029 C01W H01X 119.2 . . ?
C00L C01X Fe1 69.6(3) . . ?
C00L C01X C023 126.5(5) . . ?
C00R C01X Fe1 69.2(3) . . ?
C00R C01X C00L 106.9(5) . . ?
C00R C01X C023 126.3(5) . . ?
C023 C01X Fe1 131.0(4) . . ?
C01R C01Z H01Z 119.8 . . ?
C02E C01Z C01R 120.4(5) . . ?
C02E C01Z H01Z 119.8 . . ?
C012 C020 Fe2 134.3(5) . . ?
C037 C020 Fe2 69.2(3) . . ?
C037 C020 C012 126.9(6) . . ?
C037 C020 C03I 107.9(7) . . ?
C03I C020 Fe2 70.8(4) . . ?
C03I C020 C012 124.2(7) . . ?
C02G C021 H021 121.2 . . ?
C02G C021 C02H 117.6(7) . . ?
C02H C021 H021 121.2 . . ?
C016 C022 H022 120.0 . . ?
C03A C022 C016 120.0(7) . . ?
C03A C022 H022 120.0 . . ?
C01X C023 H02A 109.5 . . ?
C01X C023 H02B 109.5 . . ?
C01X C023 H02C 109.5 . . ?
H02A C023 H02B 109.5 . . ?
H02A C023 H02C 109.5 . . ?
H02B C023 H02C 109.5 . . ?
H02D C024 H02E 109.5 . . ?
H02D C024 H02F 109.5 . . ?
H02E C024 H02F 109.5 . . ?
C03C C024 H02D 109.5 . . ?
C03C C024 H02E 109.5 . . ?
C03C C024 H02F 109.5 . . ?
C01S C025 P4 124.3(5) . . ?
C01S C025 C033 117.2(6) . . ?
C033 C025 P4 118.5(5) . . ?
C01C C026 H026 119.9 . . ?
C038 C026 C01C 120.3(7) . . ?
C038 C026 H026 119.9 . . ?
P4 C028 H02G 110.0 . . ?
P4 C028 H02H 110.0 . . ?
H02G C028 H02H 108.3 . . ?
C030 C028 P4 108.6(4) . . ?
C030 C028 H02G 110.0 . . ?
C030 C028 H02H 110.0 . . ?
C01W C029 H029 120.5 . . ?
C02X C029 C01W 119.0(8) . . ?
C02X C029 H029 120.5 . . ?
P2 C02A H02I 109.6 . . ?
P2 C02A H02J 109.6 . . ?
H02I C02A H02J 108.1 . . ?
C02P C02A P2 110.1(4) . . ?
C02P C02A H02I 109.6 . . ?
C02P C02A H02J 109.6 . . ?
C01D C02B H02K 120.1 . . ?
C01D C02B C02K 119.9(6) . . ?
C02K C02B H02K 120.1 . . ?
C01U C02C H02L 119.1 . . ?
C02X C02C C01U 121.7(7) . . ?
C02X C02C H02L 119.1 . . ?
C00T C02D H02M 109.5 . . ?
C00T C02D H02N 109.5 . . ?
C00T C02D H02O 109.5 . . ?
H02M C02D H02N 109.5 . . ?
H02M C02D H02O 109.5 . . ?
H02N C02D H02O 109.5 . . ?
N3 C02E C01Z 124.1(5) . . ?
N3 C02E H02P 118.0 . . ?
C01Z C02E H02P 118.0 . . ?
C01M C02F H02Q 119.7 . . ?
C01N C02F C01M 120.5(6) . . ?
C01N C02F H02Q 119.7 . . ?
C01S C02G H02R 119.5 . . ?
C021 C02G C01S 121.1(6) . . ?
C021 C02G H02R 119.5 . . ?
C021 C02H H02S 119.3 . . ?
C033 C02H C021 121.4(8) . . ?
C033 C02H H02S 119.3 . . ?
C01O C02I H02T 120.0 . . ?
C03F C02I C01O 119.9(6) . . ?
C03F C02I H02T 120.0 . . ?
C01P C02J P1 119.5(4) . . ?
C01P C02J C02O 118.3(5) . . ?
C02O C02J P1 122.3(4) . . ?
C02B C02K H02U 119.9 . . ?
C02B C02K C02Z 120.2(6) . . ?
C02Z C02K H02U 119.9 . . ?
N5 C02L C01V 123.7(6) . . ?
N5 C02L H02V 118.1 . . ?
C01V C02L H02V 118.1 . . ?
C00V C02M H02W 120.2 . . ?
C03F C02M C00V 119.7(6) . . ?
C03F C02M H02W 120.2 . . ?
C01B C02N H02X 119.6 . . ?
C01B C02N C038 120.8(7) . . ?
C038 C02N H02X 119.6 . . ?
C02J C02O H02Y 119.4 . . ?
C02Q C02O C02J 121.2(7) . . ?
C02Q C02O H02Y 119.4 . . ?
P1 C02P H02Z 109.8 . . ?
P1 C02P H 109.8 . . ?
C02A C02P P1 109.4(4) . . ?
C02A C02P H02Z 109.8 . . ?
C02A C02P H 109.8 . . ?
H02Z C02P H 108.2 . . ?
C02O C02Q H02 120.4 . . ?
C02O C02Q C02V 119.2(7) . . ?
C02V C02Q H02 120.4 . . ?
C01R C02R H1 119.5 . . ?
C02S C02R C01R 120.9(5) . . ?
C02S C02R H1 119.5 . . ?
N3 C02S C02R 123.2(5) . . ?
N3 C02S H2 118.4 . . ?
C02R C02S H2 118.4 . . ?
N4 C02T H3 118.1 . . ?
N4 C02T C02Y 123.8(6) . . ?
C02Y C02T H3 118.1 . . ?
C01L C02U H4 109.5 . . ?
C01L C02U HA 109.5 . . ?
C01L C02U HB 109.5 . . ?
H4 C02U HA 109.5 . . ?
H4 C02U HB 109.5 . . ?
HA C02U HB 109.5 . . ?
C01H C02V C02Q 121.1(7) . . ?
C01H C02V H5 119.4 . . ?
C02Q C02V H5 119.4 . . ?
H6 C02W HC 109.5 . . ?
H6 C02W HD 109.5 . . ?
HC C02W HD 109.5 . . ?
C03B C02W H6 109.5 . . ?
C03B C02W HC 109.5 . . ?
C03B C02W HD 109.5 . . ?
C029 C02X H7 119.9 . . ?
C02C C02X C029 120.2(7) . . ?
C02C C02X H7 119.9 . . ?
C02T C02Y H8 119.5 . . ?
C035 C02Y C02T 120.9(7) . . ?
C035 C02Y H8 119.5 . . ?
C01J C02Z H9 119.7 . . ?
C02K C02Z C01J 120.6(6) . . ?
C02K C02Z H9 119.7 . . ?
P3 C030 H03A 109.4 . . ?
P3 C030 H03B 109.4 . . ?
C028 C030 P3 111.2(4) . . ?
C028 C030 H03A 109.4 . . ?
C028 C030 H03B 109.4 . . ?
H03A C030 H03B 108.0 . . ?
C03C C031 Fe2 69.5(5) . . ?
C03C C031 C03D 129.0(9) . . ?
C03D C031 Fe2 128.6(5) . . ?
C03I C031 Fe2 71.7(4) . . ?
C03I C031 C03C 109.2(7) . . ?
C03I C031 C03D 121.7(9) . . ?
C025 C033 H033 119.5 . . ?
C02H C033 C025 121.0(8) . . ?
C02H C033 H033 119.5 . . ?
H03C C034 H03D 109.5 . . ?
H03C C034 H03E 109.5 . . ?
H03D C034 H03E 109.5 . . ?
C03B C034 H03C 109.5 . . ?
C03B C034 H03D 109.5 . . ?
C03B C034 H03E 109.5 . . ?
C02Y C035 C039 115.6(7) . . ?
C02Y C035 C03M 120.0(8) . . ?
C039 C035 C03M 124.4(8) . . ?
Fe2 C037 H037 124.0 . . ?
C020 C037 Fe2 71.8(4) . . ?
C020 C037 H037 125.9 . . ?
C020 C037 C03C 108.2(7) . . ?
C03C C037 Fe2 69.8(4) . . ?
C03C C037 H037 125.9 . . ?
C026 C038 C02N 119.8(7) . . ?
C026 C038 H038 120.1 . . ?
C02N C038 H038 120.1 . . ?
C035 C039 H039 119.2 . . ?
C035 C039 C03K 121.6(7) . . ?
C03K C039 H039 119.2 . . ?
C017 C03A C022 120.1(6) . . ?
C017 C03A H03F 119.9 . . ?
C022 C03A H03F 119.9 . . ?
C01F C03B C02W 108.4(6) . . ?
C01F C03B H03G 107.2 . . ?
C02W C03B H03G 107.2 . . ?
C034 C03B C01F 114.4(6) . . ?
C034 C03B C02W 112.0(6) . . ?
C034 C03B H03G 107.2 . . ?
C024 C03C Fe2 125.8(6) . . ?
C031 C03C Fe2 71.0(4) . . ?
C031 C03C C024 129.3(9) . . ?
C031 C03C C037 106.5(8) . . ?
C037 C03C Fe2 69.7(4) . . ?
C037 C03C C024 124.2(10) . . ?
C031 C03D H03H 109.5 . . ?
C031 C03D H03I 109.5 . . ?
C031 C03D H03J 109.5 . . ?
H03H C03D H03I 109.5 . . ?
H03H C03D H03J 109.5 . . ?
H03I C03D H03J 109.5 . . ?
H03K C03E H03L 109.5 . . ?
H03K C03E H03M 109.5 . . ?
H03L C03E H03M 109.5 . . ?
C03M C03E H03K 109.5 . . ?
C03M C03E H03L 109.5 . . ?
C03M C03E H03M 109.5 . . ?
C02I C03F C02M 120.9(6) . . ?
C02I C03F H03N 119.5 . . ?
C02M C03F H03N 119.5 . . ?
H03O C03G H03P 109.5 . . ?
H03O C03G H03Q 109.5 . . ?
H03P C03G H03Q 109.5 . . ?
C03M C03G H03O 109.5 . . ?
C03M C03G H03P 109.5 . . ?
C03M C03G H03Q 109.5 . . ?
C01L C03H H03R 109.5 . . ?
C01L C03H H03S 109.5 . . ?
C01L C03H H03T 109.5 . . ?
H03R C03H H03S 109.5 . . ?
H03R C03H H03T 109.5 . . ?
H03S C03H H03T 109.5 . . ?
Fe2 C03I H03U 125.6 . . ?
C020 C03I Fe2 70.1(4) . . ?
C020 C03I H03U 125.9 . . ?
C031 C03I Fe2 70.0(5) . . ?
C031 C03I C020 108.2(8) . . ?
C031 C03I H03U 125.9 . . ?
C01T C03J H03V 109.5 . . ?
C01T C03J H03W 109.5 . . ?
C01T C03J H03X 109.5 . . ?
H03V C03J H03W 109.5 . . ?
H03V C03J H03X 109.5 . . ?
H03W C03J H03X 109.5 . . ?
N4 C03K C039 122.4(8) . . ?
N4 C03K H03Y 118.8 . . ?
C039 C03K H03Y 118.8 . . ?
C035 C03M H03Z 104.3 . . ?
C03E C03M C035 110.4(8) . . ?
C03E C03M H03Z 104.3 . . ?
C03G C03M C035 113.6(9) . . ?
C03G C03M C03E 118.4(10) . . ?
C03G C03M H03Z 104.3 . . ?
C01T C3 H3A 109.5 . . ?
C01T C3 H3B 109.5 . . ?
C01T C3 H3C 109.5 . . ?
H3A C3 H3B 109.5 . . ?
H3A C3 H3C 109.5 . . ?
H3B C3 H3C 109.5 . . ?

loop_
_geom_bond_atom_site_label_1
_geom_bond_atom_site_label_2
_geom_bond_distance
_geom_bond_site_symmetry_2
_geom_bond_publ_flag
Ru1 N6 2.098(5) . ?
Ru1 C1 2.060(6) . ?
Ru1 N5 2.089(5) . ?
Ru1 C2 2.063(6) . ?
Ru1 N4 2.085(5) . ?
Ru1 N3 2.086(5) . ?
Fe1 P1 2.2071(15) . ?
Fe1 P2 2.2056(16) . ?
Fe1 N1 1.956(4) . ?
Fe1 C00L 2.124(5) . ?
Fe1 C00M 2.098(6) . ?
Fe1 C00R 2.108(5) . ?
Fe1 C00T 2.114(5) . ?
Fe1 C01X 2.144(6) . ?
Fe2 P3 2.1851(18) . ?
Fe2 P4 2.2204(17) . ?
Fe2 N2 1.955(5) . ?
Fe2 C020 2.128(6) . ?
Fe2 C031 2.115(8) . ?
Fe2 C037 2.094(6) . ?
Fe2 C03C 2.095(7) . ?
Fe2 C03I 2.137(7) . ?
P1 C4 1.833(6) . ?
P1 C02J 1.839(5) . ?
P1 C02P 1.841(6) . ?
P2 C00P 1.830(6) . ?
P2 C01G 1.832(5) . ?
P2 C02A 1.862(5) . ?
P3 C010 1.844(6) . ?
P3 C01J 1.829(6) . ?
P3 C030 1.867(6) . ?
P007 F00B 1.598(4) . ?
P007 F00C 1.590(4) . ?
P007 F00D 1.604(4) . ?
P007 F00F 1.597(4) . ?
P007 F00H 1.562(5) . ?
P007 F00O 1.569(5) . ?
P4 C00V 1.840(6) . ?
P4 C025 1.828(7) . ?
P4 C028 1.830(5) . ?
P09 F018 1.609(7) . ?
P09 F01Y 1.587(7) . ?
P09 F027 1.535(9) . ?
P09 F032 1.427(14) . ?
P09 F036 1.545(6) . ?
P09 F03N 1.475(8) . ?
P09 F2 1.95(3) . ?
P09 F5 2.02(3) . ?
P09 F10 1.82(2) . ?
N2 C2 1.164(7) . ?
C00I H00I 0.9500 . ?
C00I C01F 1.376(9) . ?
C00I C01Q 1.389(8) . ?
N6 C01A 1.354(8) . ?
N6 C01K 1.340(7) . ?
N1 C1 1.158(7) . ?
C00L C00M 1.424(9) . ?
C00L C019 1.488(8) . ?
C00L C01X 1.435(8) . ?
C00M H00M 0.9500 . ?
C00M C00T 1.435(8) . ?
C00P C015 1.403(8) . ?
C00P C016 1.403(8) . ?
N5 C01Q 1.358(7) . ?
N5 C02L 1.341(8) . ?
C00R H00R 0.9500 . ?
C00R C00T 1.415(9) . ?
C00R C01X 1.418(8) . ?
C00T C02D 1.502(9) . ?
C00U C00W 1.398(8) . ?
C00U C01E 1.380(8) . ?
C00U C01L 1.503(8) . ?
C00V C00X 1.378(9) . ?
C00V C02M 1.397(8) . ?
C00W H00W 0.9500 . ?
C00W C01A 1.376(8) . ?
C00X H00X 0.9500 . ?
C00X C01O 1.388(9) . ?
N4 C02T 1.362(8) . ?
N4 C03K 1.325(9) . ?
C00Z H00Z 0.9500 . ?
C00Z C01G 1.404(8) . ?
C00Z C01M 1.381(8) . ?
C010 C01U 1.402(9) . ?
C010 C01W 1.370(10) . ?
C011 H011 0.9500 . ?
C011 C01G 1.375(8) . ?
C011 C01N 1.406(8) . ?
C012 H01A 0.9800 . ?
C012 H01B 0.9800 . ?
C012 H01C 0.9800 . ?
C012 C020 1.508(10) . ?
C013 H013 0.9500 . ?
C013 C01D 1.379(8) . ?
C013 C01J 1.392(8) . ?
C4 C01B 1.395(8) . ?
C4 C01C 1.396(9) . ?
C015 H015 0.9500 . ?
C015 C017 1.370(9) . ?
C016 H016 0.9500 . ?
C016 C022 1.389(9) . ?
C017 H017 0.9500 . ?
C017 C03A 1.369(12) . ?
C019 H01D 0.9800 . ?
C019 H01E 0.9800 . ?
C019 H01F 0.9800 . ?
C01A H01G 0.9500 . ?
C01B H01H 0.9500 . ?
C01B C02N 1.365(10) . ?
C01C H01I 0.9500 . ?
C01C C026 1.404(9) . ?
C01D H01J 0.9500 . ?
C01D C02B 1.374(10) . ?
C01E H01K 0.9500 . ?
C01E C01K 1.382(8) . ?
C01F C01V 1.379(10) . ?
C01F C03B 1.511(9) . ?
C01H H01L 0.9500 . ?
C01H C01P 1.400(8) . ?
C01H C02V 1.374(12) . ?
N3 C02E 1.352(7) . ?
N3 C02S 1.361(7) . ?
C01J C02Z 1.396(9) . ?
C01K H01M 0.9500 . ?
C01L H01N 1.0000 . ?
C01L C02U 1.503(9) . ?
C01L C03H 1.494(11) . ?
C01M H01O 0.9500 . ?
C01M C02F 1.392(9) . ?
C01N H01P 0.9500 . ?
C01N C02F 1.356(9) . ?
C01O H01Q 0.9500 . ?
C01O C02I 1.377(10) . ?
C01P H01R 0.9500 . ?
C01P C02J 1.375(8) . ?
C01Q H01S 0.9500 . ?
C01R C01T 1.523(9) . ?
C01R C01Z 1.395(8) . ?
C01R C02R 1.395(9) . ?
C01S H01T 0.9500 . ?
C01S C025 1.374(8) . ?
C01S C02G 1.387(9) . ?
C01T H01U 1.0000 . ?
C01T C03J 1.439(13) . ?
C01T C3 1.459(13) . ?
C01U H01V 0.9500 . ?
C01U C02C 1.423(11) . ?
C01V H01W 0.9500 . ?
C01V C02L 1.378(8) . ?
C01W H01X 0.9500 . ?
C01W C029 1.403(10) . ?
C01X C023 1.486(9) . ?
C01Z H01Z 0.9500 . ?
C01Z C02E 1.363(8) . ?
C020 C037 1.408(11) . ?
C020 C03I 1.428(10) . ?
C021 H021 0.9500 . ?
C021 C02G 1.351(10) . ?
C021 C02H 1.393(12) . ?
C022 H022 0.9500 . ?
C022 C03A 1.375(11) . ?
C023 H02A 0.9800 . ?
C023 H02B 0.9800 . ?
C023 H02C 0.9800 . ?
C024 H02D 0.9800 . ?
C024 H02E 0.9800 . ?
C024 H02F 0.9800 . ?
C024 C03C 1.483(13) . ?
C025 C033 1.383(10) . ?
C026 H026 0.9500 . ?
C026 C038 1.379(11) . ?
C028 H02G 0.9900 . ?
C028 H02H 0.9900 . ?
C028 C030 1.533(8) . ?
C029 H029 0.9500 . ?
C029 C02X 1.391(12) . ?
C02A H02I 0.9900 . ?
C02A H02J 0.9900 . ?
C02A C02P 1.534(8) . ?
C02B H02K 0.9500 . ?
C02B C02K 1.382(11) . ?
C02C H02L 0.9500 . ?
C02C C02X 1.339(13) . ?
C02D H02M 0.9800 . ?
C02D H02N 0.9800 . ?
C02D H02O 0.9800 . ?
C02E H02P 0.9500 . ?
C02F H02Q 0.9500 . ?
C02G H02R 0.9500 . ?
C02H H02S 0.9500 . ?
C02H C033 1.363(12) . ?
C02I H02T 0.9500 . ?
C02I C03F 1.358(10) . ?
C02J C02O 1.403(8) . ?
C02K H02U 0.9500 . ?
C02K C02Z 1.390(9) . ?
C02L H02V 0.9500 . ?
C02M H02W 0.9500 . ?
C02M C03F 1.386(8) . ?
C02N H02X 0.9500 . ?
C02N C038 1.382(12) . ?
C02O H02Y 0.9500 . ?
C02O C02Q 1.378(9) . ?
C02P H02Z 0.9900 . ?
C02P H 0.9900 . ?
C02Q H02 0.9500 . ?
C02Q C02V 1.382(12) . ?
C02R H1 0.9500 . ?
C02R C02S 1.364(8) . ?
C02S H2 0.9500 . ?
C02T H3 0.9500 . ?
C02T C02Y 1.377(9) . ?
C02U H4 0.9800 . ?
C02U HA 0.9800 . ?
C02U HB 0.9800 . ?
C02V H5 0.9500 . ?
C02W H6 0.9800 . ?
C02W HC 0.9800 . ?
C02W HD 0.9800 . ?
C02W C03B 1.556(11) . ?
C02X H7 0.9500 . ?
C02Y H8 0.9500 . ?
C02Y C035 1.358(11) . ?
C02Z H9 0.9500 . ?
C030 H03A 0.9900 . ?
C030 H03B 0.9900 . ?
C031 C03C 1.423(14) . ?
C031 C03D 1.554(12) . ?
C031 C03I 1.398(12) . ?
C033 H033 0.9500 . ?
C034 H03C 0.9800 . ?
C034 H03D 0.9800 . ?
C034 H03E 0.9800 . ?
C034 C03B 1.510(11) . ?
C035 C039 1.376(13) . ?
C035 C03M 1.524(11) . ?
C037 H037 0.9500 . ?
C037 C03C 1.447(10) . ?
C038 H038 0.9500 . ?
C039 H039 0.9500 . ?
C039 C03K 1.399(12) . ?
C03A H03F 0.9500 . ?
C03B H03G 1.0000 . ?
C03D H03H 0.9800 . ?
C03D H03I 0.9800 . ?
C03D H03J 0.9800 . ?
C03E H03K 0.9800 . ?
C03E H03L 0.9800 . ?
C03E H03M 0.9800 . ?
C03E C03M 1.467(14) . ?
C03F H03N 0.9500 . ?
C03G H03O 0.9800 . ?
C03G H03P 0.9800 . ?
C03G H03Q 0.9800 . ?
C03G C03M 1.410(15) . ?
C03H H03R 0.9800 . ?
C03H H03S 0.9800 . ?
C03H H03T 0.9800 . ?
C03I H03U 0.9500 . ?
C03J H03V 0.9800 . ?
C03J H03W 0.9800 . ?
C03J H03X 0.9800 . ?
C03K H03Y 0.9500 . ?
C03M H03Z 1.0000 . ?
C3 H3A 0.9800 . ?
C3 H3B 0.9800 . ?
C3 H3C 0.9800 . ?

loop_
_geom_torsion_atom_site_label_1
_geom_torsion_atom_site_label_2
_geom_torsion_atom_site_label_3
_geom_torsion_atom_site_label_4
_geom_torsion
_geom_torsion_site_symmetry_1
_geom_torsion_site_symmetry_2
_geom_torsion_site_symmetry_3
_geom_torsion_site_symmetry_4
_geom_torsion_publ_flag
Ru1 N6 C01A C00W 176.5(4) . . . . ?
Ru1 N6 C01K C01E -175.3(4) . . . . ?
Ru1 N5 C01Q C00I 179.4(5) . . . . ?
Ru1 N5 C02L C01V -178.7(5) . . . . ?
Ru1 N4 C02T C02Y -171.9(5) . . . . ?
Ru1 N4 C03K C039 174.5(8) . . . . ?
Ru1 N3 C02E C01Z -175.4(5) . . . . ?
Ru1 N3 C02S C02R 177.6(5) . . . . ?
Fe1 P1 C4 C01B 175.0(4) . . . . ?
Fe1 P1 C4 C01C -7.5(5) . . . . ?
Fe1 P1 C02J C01P -68.9(5) . . . . ?
Fe1 P1 C02J C02O 112.7(5) . . . . ?
Fe1 P1 C02P C02A -48.1(4) . . . . ?
Fe1 P2 C00P C015 95.0(5) . . . . ?
Fe1 P2 C00P C016 -80.7(5) . . . . ?
Fe1 P2 C01G C00Z 169.3(4) . . . . ?
Fe1 P2 C01G C011 -14.2(6) . . . . ?
Fe1 P2 C02A C02P -7.5(4) . . . . ?
Fe1 C00L C00M C00T 60.7(4) . . . . ?
Fe1 C00L C01X C00R -59.3(4) . . . . ?
Fe1 C00L C01X C023 126.6(6) . . . . ?
Fe1 C00M C00T C00R 61.2(4) . . . . ?
Fe1 C00M C00T C02D -129.0(6) . . . . ?
Fe1 C00R C00T C00M -60.7(4) . . . . ?
Fe1 C00R C00T C02D 129.1(5) . . . . ?
Fe1 C00R C01X C00L 59.6(4) . . . . ?
Fe1 C00R C01X C023 -126.3(6) . . . . ?
Fe2 P3 C010 C01U 4.6(6) . . . . ?
Fe2 P3 C010 C01W -178.3(5) . . . . ?
Fe2 P3 C01J C013 79.6(5) . . . . ?
Fe2 P3 C01J C02Z -95.3(5) . . . . ?
Fe2 P3 C030 C028 1.9(4) . . . . ?
Fe2 P4 C00V C00X -134.5(5) . . . . ?
Fe2 P4 C00V C02M 43.0(5) . . . . ?
Fe2 P4 C025 C01S 109.8(6) . . . . ?
Fe2 P4 C025 C033 -69.0(9) . . . . ?
Fe2 P4 C028 C030 50.3(4) . . . . ?
Fe2 C020 C037 C03C -60.7(4) . . . . ?
Fe2 C020 C03I C031 59.8(5) . . . . ?
Fe2 C031 C03C C024 -121.2(8) . . . . ?
Fe2 C031 C03C C037 61.1(5) . . . . ?
Fe2 C031 C03I C020 -59.9(4) . . . . ?
Fe2 C037 C03C C024 120.2(8) . . . . ?
Fe2 C037 C03C C031 -61.9(5) . . . . ?
P1 C4 C01B C02N 177.7(5) . . . . ?
P1 C4 C01C C026 -177.7(5) . . . . ?
P1 C02J C02O C02Q 179.9(6) . . . . ?
P2 C00P C015 C017 -174.0(5) . . . . ?
P2 C00P C016 C022 175.0(5) . . . . ?
P2 C02A C02P P1 34.5(5) . . . . ?
P3 C010 C01U C02C 175.8(5) . . . . ?
P3 C010 C01W C029 -174.9(6) . . . . ?
P3 C01J C02Z C02K 173.6(6) . . . . ?
P4 C00V C00X C01O 174.2(5) . . . . ?
P4 C00V C02M C03F -175.5(4) . . . . ?
P4 C025 C033 C02H 177.8(12) . . . . ?
P4 C028 C030 P3 -32.9(5) . . . . ?
C00I C01F C01V C02L -0.6(10) . . . . ?
C00I C01F C03B C02W 74.0(9) . . . . ?
C00I C01F C03B C034 -160.2(7) . . . . ?
C00L C00M C00T Fe1 -61.1(4) . . . . ?
C00L C00M C00T C00R 0.1(6) . . . . ?
C00L C00M C00T C02D 170.0(5) . . . . ?
C00M C00L C01X Fe1 60.1(4) . . . . ?
C00M C00L C01X C00R 0.8(6) . . . . ?
C00M C00L C01X C023 -173.3(6) . . . . ?
C00P P2 C01G C00Z -61.7(5) . . . . ?
C00P P2 C01G C011 114.8(5) . . . . ?
C00P P2 C02A C02P -134.5(4) . . . . ?
C00P C015 C017 C03A -1.7(10) . . . . ?
C00P C016 C022 C03A -0.4(10) . . . . ?
C00T C00R C01X Fe1 -60.4(4) . . . . ?
C00T C00R C01X C00L -0.8(6) . . . . ?
C00T C00R C01X C023 173.3(6) . . . . ?
C00U C00W C01A N6 -1.1(9) . . . . ?
C00U C01E C01K N6 -1.3(8) . . . . ?
C00V P4 C025 C01S -114.4(6) . . . . ?
C00V P4 C025 C033 66.9(9) . . . . ?
C00V P4 C028 C030 -77.4(4) . . . . ?
C00V C00X C01O C02I 1.7(10) . . . . ?
C00V C02M C03F C02I 0.9(9) . . . . ?
C00W C00U C01E C01K -0.6(8) . . . . ?
C00W C00U C01L C02U 95.0(8) . . . . ?
C00W C00U C01L C03H -32.1(9) . . . . ?
C00X C00V C02M C03F 2.1(9) . . . . ?
C00X C01O C02I C03F 1.3(10) . . . . ?
N4 C02T C02Y C035 -1.4(12) . . . . ?
C00Z C01M C02F C01N -1.4(12) . . . . ?
C010 P3 C01J C013 -148.6(5) . . . . ?
C010 P3 C01J C02Z 36.6(6) . . . . ?
C010 P3 C030 C028 -128.3(4) . . . . ?
C010 C01U C02C C02X -0.1(10) . . . . ?
C010 C01W C029 C02X -1.6(11) . . . . ?
C011 C01N C02F C01M 1.1(11) . . . . ?
C012 C020 C037 Fe2 -130.5(7) . . . . ?
C012 C020 C037 C03C 168.8(6) . . . . ?
C012 C020 C03I Fe2 131.1(7) . . . . ?
C012 C020 C03I C031 -169.1(6) . . . . ?
C013 C01D C02B C02K -0.7(11) . . . . ?
C013 C01J C02Z C02K -1.4(10) . . . . ?
C4 P1 C02J C01P 67.3(5) . . . . ?
C4 P1 C02J C02O -111.2(5) . . . . ?
C4 P1 C02P C02A -176.4(4) . . . . ?
C4 C01B C02N C038 -0.5(11) . . . . ?
C4 C01C C026 C038 0.5(10) . . . . ?
C015 C00P C016 C022 -0.8(9) . . . . ?
C015 C017 C03A C022 0.4(10) . . . . ?
C016 C00P C015 C017 1.9(9) . . . . ?
C016 C022 C03A C017 0.7(10) . . . . ?
C019 C00L C00M Fe1 121.8(6) . . . . ?
C019 C00L C00M C00T -177.5(5) . . . . ?
C019 C00L C01X Fe1 -122.8(5) . . . . ?
C019 C00L C01X C00R 177.8(5) . . . . ?
C019 C00L C01X C023 3.8(9) . . . . ?
C01A N6 C01K C01E 1.9(7) . . . . ?
C01B C4 C01C C026 -0.2(8) . . . . ?
C01B C02N C038 C026 0.8(11) . . . . ?
C01C C4 C01B C02N 0.2(9) . . . . ?
C01C C026 C038 C02N -0.8(11) . . . . ?
C01D C013 C01J P3 -174.2(5) . . . . ?
C01D C013 C01J C02Z 0.8(9) . . . . ?
C01D C02B C02K C02Z 0.1(12) . . . . ?
C01E C00U C00W C01A 1.7(8) . . . . ?
C01E C00U C01L C02U -84.0(8) . . . . ?
C01E C00U C01L C03H 148.9(7) . . . . ?
C01F C00I C01Q N5 -1.1(10) . . . . ?
C01F C01V C02L N5 -0.3(10) . . . . ?
C01G P2 C00P C015 -36.8(5) . . . . ?
C01G P2 C00P C016 147.5(5) . . . . ?
C01G P2 C02A C02P 122.8(4) . . . . ?
C01G C00Z C01M C02F 0.6(11) . . . . ?
C01G C011 C01N C02F -0.1(10) . . . . ?
C01H C01P C02J P1 -178.6(5) . . . . ?
C01H C01P C02J C02O -0.1(9) . . . . ?
C01J P3 C010 C01U -125.2(5) . . . . ?
C01J P3 C010 C01W 52.0(6) . . . . ?
C01J P3 C030 C028 128.1(4) . . . . ?
C01J C013 C01D C02B 0.2(10) . . . . ?
C01K N6 C01A C00W -0.7(8) . . . . ?
C01L C00U C00W C01A -177.3(5) . . . . ?
C01L C00U C01E C01K 178.5(5) . . . . ?
C01M C00Z C01G P2 177.1(5) . . . . ?
C01M C00Z C01G C011 0.4(9) . . . . ?
C01N C011 C01G P2 -177.2(5) . . . . ?
C01N C011 C01G C00Z -0.7(9) . . . . ?
C01O C02I C03F C02M -2.6(10) . . . . ?
C01P C01H C02V C02Q 0.9(13) . . . . ?
C01P C02J C02O C02Q 1.4(9) . . . . ?
C01Q C00I C01F C01V 1.3(10) . . . . ?
C01Q C00I C01F C03B -177.4(6) . . . . ?
C01Q N5 C02L C01V 0.6(9) . . . . ?
C01R C01Z C02E N3 -2.6(9) . . . . ?
C01R C02R C02S N3 -1.7(11) . . . . ?
C01S C025 C033 C02H -1.1(18) . . . . ?
C01T C01R C01Z C02E -178.1(7) . . . . ?
C01T C01R C02R C02S -179.9(7) . . . . ?
C01U C010 C01W C029 2.3(10) . . . . ?
C01U C02C C02X C029 0.8(12) . . . . ?
C01V C01F C03B C02W -104.6(9) . . . . ?
C01V C01F C03B C034 21.2(10) . . . . ?
C01W C010 C01U C02C -1.5(9) . . . . ?
C01W C029 C02X C02C 0.0(12) . . . . ?
C01X C00L C00M Fe1 -61.2(4) . . . . ?
C01X C00L C00M C00T -0.5(6) . . . . ?
C01X C00R C00T Fe1 61.1(4) . . . . ?
C01X C00R C00T C00M 0.4(6) . . . . ?
C01X C00R C00T C02D -169.8(5) . . . . ?
C01Z C01R C01T C03J -5.0(13) . . . . ?
C01Z C01R C01T C3 -138.0(10) . . . . ?
C01Z C01R C02R C02S 1.1(10) . . . . ?
C020 C037 C03C Fe2 62.0(5) . . . . ?
C020 C037 C03C C024 -177.8(7) . . . . ?
C020 C037 C03C C031 0.1(7) . . . . ?
C021 C02H C033 C025 3(2) . . . . ?
C025 P4 C00V C00X 90.8(5) . . . . ?
C025 P4 C00V C02M -91.7(5) . . . . ?
C025 P4 C028 C030 176.7(4) . . . . ?
C025 C01S C02G C021 -0.9(11) . . . . ?
C028 P4 C00V C00X -18.4(6) . . . . ?
C028 P4 C00V C02M 159.2(5) . . . . ?
C028 P4 C025 C01S -6.8(7) . . . . ?
C028 P4 C025 C033 174.4(8) . . . . ?
C02A P2 C00P C015 -141.9(5) . . . . ?
C02A P2 C00P C016 42.3(5) . . . . ?
C02A P2 C01G C00Z 45.7(5) . . . . ?
C02A P2 C01G C011 -137.8(5) . . . . ?
C02B C02K C02Z C01J 0.9(12) . . . . ?
C02E N3 C02S C02R 0.2(9) . . . . ?
C02G C01S C025 P4 -178.9(5) . . . . ?
C02G C01S C025 C033 -0.1(12) . . . . ?
C02G C021 C02H C033 -4(2) . . . . ?
C02H C021 C02G C01S 3.0(14) . . . . ?
C02J P1 C4 C01B 39.4(5) . . . . ?
C02J P1 C4 C01C -143.1(4) . . . . ?
C02J P1 C02P C02A 80.4(4) . . . . ?
C02J C02O C02Q C02V -1.6(11) . . . . ?
C02L N5 C01Q C00I 0.1(9) . . . . ?
C02M C00V C00X C01O -3.4(9) . . . . ?
C02O C02Q C02V C01H 0.5(13) . . . . ?
C02P P1 C4 C01B -67.5(5) . . . . ?
C02P P1 C4 C01C 110.0(5) . . . . ?
C02P P1 C02J C01P 172.3(5) . . . . ?
C02P P1 C02J C02O -6.2(5) . . . . ?
C02R C01R C01T C03J 176.0(9) . . . . ?
C02R C01R C01T C3 42.9(12) . . . . ?
C02R C01R C01Z C02E 1.0(9) . . . . ?
C02S N3 C02E C01Z 2.0(9) . . . . ?
C02T N4 C03K C039 0.3(13) . . . . ?
C02T C02Y C035 C039 -2.6(13) . . . . ?
C02T C02Y C035 C03M 175.7(8) . . . . ?
C02V C01H C01P C02J -1.1(11) . . . . ?
C02Y C035 C039 C03K 5.3(16) . . . . ?
C02Y C035 C03M C03E -86.2(11) . . . . ?
C02Y C035 C03M C03G 138.1(11) . . . . ?
C030 P3 C010 C01U 127.6(5) . . . . ?
C030 P3 C010 C01W -55.3(6) . . . . ?
C030 P3 C01J C013 -41.3(6) . . . . ?
C030 P3 C01J C02Z 143.8(5) . . . . ?
C035 C039 C03K N4 -4.4(18) . . . . ?
C037 C020 C03I Fe2 -59.5(4) . . . . ?
C037 C020 C03I C031 0.3(7) . . . . ?
C039 C035 C03M C03E 91.9(12) . . . . ?
C039 C035 C03M C03G -43.8(16) . . . . ?
C03B C01F C01V C02L 178.1(6) . . . . ?
C03C C031 C03I Fe2 59.6(5) . . . . ?
C03C C031 C03I C020 -0.3(8) . . . . ?
C03D C031 C03C Fe2 123.7(8) . . . . ?
C03D C031 C03C C024 2.5(13) . . . . ?
C03D C031 C03C C037 -175.2(7) . . . . ?
C03D C031 C03I Fe2 -124.6(7) . . . . ?
C03D C031 C03I C020 175.5(6) . . . . ?
C03I C020 C037 Fe2 60.5(4) . . . . ?
C03I C020 C037 C03C -0.2(7) . . . . ?
C03I C031 C03C Fe2 -60.9(5) . . . . ?
C03I C031 C03C C024 177.9(7) . . . . ?
C03I C031 C03C C037 0.1(8) . . . . ?
C03K N4 C02T C02Y 2.6(10) . . . . ?
C03M C035 C039 C03K -172.8(10) . . . . ?

loop_
_platon_squeeze_void_nr
_platon_squeeze_void_average_x
_platon_squeeze_void_average_y
_platon_squeeze_void_average_z
_platon_squeeze_void_volume
_platon_squeeze_void_count_electrons
_platon_squeeze_void_content
1 0.269 0.974 0.136 11 0 ' '
2 0.395 0.840 0.831 85 36 ' '
3 0.605 0.340 0.169 86 36 ' '
4 0.731 0.474 0.864 11 0 ' '
